data_7062828
loop_
_publ_author_name
'Zhao, Peng'
'Xin, Ben-Song'
'He, Feng-Ming'
'Ye, Li'
'Ma, Zhen-Tao'
'Hao, Jin-Le'
'Shi, Rui'
'He, Xia-Hong'
'Yao, Guo-Dong'
'Lin, Bin'
'Huang, Xiao-Xiao'
'Song, Shao-Jiang'

_publ_section_title
;
 Nine undescribed sesquiterpenoids from the aerial parts of Daphne
 penicillata: cyclooxygenase-2 inhibition, molecular docking, and
 molecular dynamics studies
;
_journal_issue 45
_journal_name_full 'New Journal of Chemistry'
_journal_page_first 20890
_journal_page_last 20899
_journal_paper_doi 10.1039/D3NJ04013E
_journal_volume 47
_journal_year 2023
_chemical_absolute_configuration ad
_chemical_formula_sum 'C15 H27 O2.5'
_chemical_formula_weight 247.28
_space_group_crystal_system triclinic
_space_group_IT_number 1
_space_group_name_Hall 'P 1'
_space_group_name_H-M_alt 'P 1'
_atom_sites_solution_hydrogens mixed
_audit_update_record
;
2022-09-12 deposited with the CCDC.	2023-10-20 downloaded from the CCDC.
;
_cell_angle_alpha 117.896(3)
_cell_angle_beta 98.197(3)
_cell_angle_gamma 98.285(2)
_cell_formula_units_Z 12
_cell_length_a 9.9599(5)
_cell_length_b 23.1869(11)
_cell_length_c 23.1916(16)
_cell_measurement_reflns_used 9876
_cell_measurement_temperature 153.(2)
_cell_measurement_theta_max 78.4729
_cell_measurement_theta_min 2.2205
_cell_volume 4547.1(5)
_computing_cell_refinement 'SAINT V8.40A (Bruker Nano, Inc., 2019)'
_computing_data_reduction 'SAINT V8.40A (Bruker Nano, Inc., 2019)'
_computing_molecular_graphics 'shelXle (C.B. Huebschle, rev 958)'
_computing_structure_refinement 'SHELXL-2018/3 (Sheldrick, 2018)'
_computing_structure_solution 'SHELXT 2014/5 (Sheldrick, 2014)'
_diffrn_ambient_temperature 153.(2)
_diffrn_detector_area_resol_mean 7.3910
_diffrn_measured_fraction_theta_full 0.937
_diffrn_measured_fraction_theta_max 0.937
_diffrn_measurement_device_type 'Bruker D8 QUEST PHOTON II'
_diffrn_radiation_type 'Cu K\a'
_diffrn_radiation_wavelength 1.54178
_diffrn_reflns_av_R_equivalents 0.0737
_diffrn_reflns_av_unetI/netI 0.1113
_diffrn_reflns_limit_h_max 12
_diffrn_reflns_limit_h_min -12
_diffrn_reflns_limit_k_max 29
_diffrn_reflns_limit_k_min -29
_diffrn_reflns_limit_l_max 27
_diffrn_reflns_limit_l_min -29
_diffrn_reflns_number 49254
_diffrn_reflns_theta_full 79.48
_diffrn_reflns_theta_max 79.48
_diffrn_reflns_theta_min 2.22
_exptl_absorpt_coefficient_mu 0.561
_exptl_absorpt_correction_T_max 0.94
_exptl_absorpt_correction_T_min 0.75
_exptl_absorpt_correction_type multi-scan
_exptl_absorpt_process_details
;
SADABS-2016/2 - Bruker AXS area detector scaling and absorption correction
;
_exptl_crystal_density_diffrn 1.084
_exptl_crystal_density_method 'not measured'
_exptl_crystal_description block
_exptl_crystal_F_000 1643
_exptl_crystal_size_max 0.200
_exptl_crystal_size_mid 0.150
_exptl_crystal_size_min 0.120
_refine_diff_density_max 0.287
_refine_diff_density_min -0.279
_refine_ls_abs_structure_details
;

Flack x determined using 6372 quotients [(I+)-(I-)]/[(I+)+(I-)]
(Parsons, Flack and Wagner, Acta Cryst. B69 (2013) 249-259).
;
_refine_ls_abs_structure_Flack -0.16(12)
_refine_ls_extinction_method none
_refine_ls_goodness_of_fit_ref 1.031
_refine_ls_hydrogen_treatment mixed
_refine_ls_matrix_type full
_refine_ls_number_parameters 2067
_refine_ls_number_reflns 30623
_refine_ls_number_restraints 3
_refine_ls_restrained_S_all 1.031
_refine_ls_R_factor_all 0.0964
_refine_ls_R_factor_gt 0.0583
_refine_ls_shift/su_max 0.000
_refine_ls_shift/su_mean 0.000
_refine_ls_structure_factor_coef Fsqd
_refine_ls_weighting_details 'w=1/[\s^2^(Fo^2^)+(0.0717P)^2^+0.2754P] where P=(Fo^2^+2Fc^2^)/3'
_refine_ls_weighting_scheme calc
_refine_ls_wR_factor_gt 0.1432
_refine_ls_wR_factor_ref 0.1682
_reflns_number_gt 22677
_reflns_number_total 30623
_reflns_threshold_expression 'I > 2\s(I)'
_cod_data_source_file d3nj04013e3.cif
_cod_data_source_block LZY9_20211201
_cod_depositor_comments
;
The following automatic conversions were performed:

data item '_exptl_absorpt_correction_type' value 'Multi-Scan' was
changed to 'multi-scan' in accordance with the
/home/data/users/saulius/crontab/automatic-downloads/rss-feeds/RSC/lib/dictionaries/cif_core.dic
dictionary named 'cif_core.dic' version 2.4.2 last updated on
2011-04-26.

Automatic conversion script
Id: cif_fix_values 8170 2020-07-09 18:12:32Z antanas 

 Adding full bibliography for 7062825--7062828.cif.

2024-09-02
Z value and formula fixed to values more according to usual
chemical conventions.                 miguel
;
_cod_original_formula_sum 'C180 H323 O30'
_cod_original_formula_weight 2967.36
_cod_original_formula_units_Z 1
_cod_database_code 7062828

loop_
_space_group_symop_operation_xyz
'x, y, z'

loop_
_atom_site_type_symbol
_atom_site_label
_atom_site_fract_x
_atom_site_fract_y
_atom_site_fract_z
_atom_site_U_iso_or_equiv
_atom_site_adp_type
_atom_site_calc_flag
_atom_site_refinement_flags_adp
_atom_site_refinement_flags_occupancy
_atom_site_refinement_flags_posn
_atom_site_occupancy
_atom_site_disorder_assembly
_atom_site_disorder_group
O O00H 0.2612(4) 0.44933(16) 0.3924(2) 0.0410(7) Uani d . . . 1 . .
O O00L 0.7028(4) 0.60745(17) 0.55848(19) 0.0407(7) Uani d . . . 1 . .
O O00M 0.8766(4) 0.55360(17) 0.60938(19) 0.0405(7) Uani d . . . 1 . .
O O00P 0.9777(4) 0.44126(16) 0.55059(18) 0.0409(7) Uani d . . . 1 . .
O O00Q 0.4890(4) 0.55369(18) 0.4461(2) 0.0419(7) Uani d . . . 1 . .
O O00T 1.1011(4) 0.39052(17) 0.4458(2) 0.0417(7) Uani d . . . 1 . .
O O1 0.8583(4) 0.30763(18) 0.5069(2) 0.0440(8) Uani d . . . 1 . .
O O2 0.9058(3) 0.38507(14) 0.64511(17) 0.0350(6) Uani d . . . 1 . .
O O3 0.2171(4) 0.33789(17) 0.52005(18) 0.0401(7) Uani d . . . 1 . .
O O4 0.2178(3) 0.24091(15) 0.38509(16) 0.0322(6) Uani d . . . 1 . .
O O5 0.8139(4) 0.50481(16) 0.69266(19) 0.0423(7) Uani d . . . 1 . .
O O6 0.8708(3) 0.64503(14) 0.75957(16) 0.0329(6) Uani d . . . 1 . .
O O7 0.3264(4) 0.32833(16) 0.34782(19) 0.0412(7) Uani d . . . 1 . .
O O8 0.3685(3) 0.35252(15) 0.23788(17) 0.0332(6) Uani d . . . 1 . .
O O9 0.8125(3) 0.65203(18) 0.48200(19) 0.0407(7) Uani d . . . 1 . .
O O10 0.9644(3) 0.76179(16) 0.61620(16) 0.0329(6) Uani d . . . 1 . .
O O11 0.5306(3) 0.47943(16) 0.31914(19) 0.0407(7) Uani d . . . 1 . .
O O12 0.6664(3) 0.61462(15) 0.35716(19) 0.0324(6) Uani d . . . 1 . .
O O13 1.1644(4) 0.51765(17) 0.6717(2) 0.0404(7) Uani d . . . 1 . .
O O14 1.1818(3) 0.38341(14) 0.64727(16) 0.0345(6) Uani d . . . 1 . .
O O15 1.0448(3) 0.68046(17) 0.66179(19) 0.0405(7) Uani d . . . 1 . .
O O16 1.1428(3) 0.64206(14) 0.75849(17) 0.0316(6) Uani d . . . 1 . .
O O17 0.7172(4) 0.69764(18) 0.6925(2) 0.0441(7) Uani d . . . 1 . .
O O18 0.6867(3) 0.75805(15) 0.61446(16) 0.0355(6) Uani d . . . 1 . .
O O19 0.1854(4) 0.49285(16) 0.3022(2) 0.0436(7) Uani d . . . 1 . .
O O20 0.0948(3) 0.35449(15) 0.24147(17) 0.0344(6) Uani d . . . 1 . .
O O21 0.4756(4) 0.68618(17) 0.49498(18) 0.0424(7) Uani d . . . 1 . .
O O22 0.3917(3) 0.61281(14) 0.35469(17) 0.0332(6) Uani d . . . 1 . .
O O23 -0.0453(4) 0.30696(17) 0.31349(19) 0.0422(7) Uani d . . . 1 . .
O O24 -0.0553(3) 0.24013(14) 0.38720(16) 0.0333(6) Uani d . . . 1 . .
C C1 0.7616(8) 0.4271(3) 0.9433(3) 0.0630(15) Uani d . . . 1 . .
H H18 0.787002 0.474116 0.954232 0.095 Uiso calc U . R 1 . .
H H19 0.831888 0.419147 0.971164 0.095 Uiso calc U . R 1 . .
H H1 0.670022 0.417646 0.9522 0.095 Uiso calc U . R 1 . .
C C2 0.7553(6) 0.3813(3) 0.8697(3) 0.0496(11) Uani d . . . 1 . .
C C3 0.7925(6) 0.4082(3) 0.8333(3) 0.0503(12) Uani d . . . 1 . .
H H20 0.82687 0.455707 0.858111 0.06 Uiso calc U . R 1 . .
C C4 0.7900(7) 0.3769(2) 0.7597(3) 0.0491(12) Uani d . . . 1 . .
H H22 0.850738 0.409977 0.753051 0.059 Uiso calc U . R 1 . .
H H21 0.693532 0.368795 0.734744 0.059 Uiso calc U . R 1 . .
C C5 0.8364(5) 0.3110(2) 0.7281(3) 0.0394(9) Uani d . . . 1 . .
H H23 0.926761 0.320215 0.75959 0.047 Uiso calc U . R 1 . .
C C6 0.8729(5) 0.2855(2) 0.6576(3) 0.0397(10) Uani d . . . 1 . .
H H24 0.97723 0.294684 0.667432 0.048 Uiso calc U . R 1 . .
C C7 0.8325(4) 0.3158(2) 0.6128(2) 0.0344(9) Uani d . . . 1 . .
C C8 0.8793(5) 0.2766(2) 0.5471(3) 0.0399(10) Uani d . . . 1 . .
H H3 0.979226 0.276872 0.557825 0.048 Uiso calc U . R 1 . .
H H2 0.824229 0.22936 0.522026 0.048 Uiso calc U . R 1 . .
C C9 0.6797(5) 0.3143(3) 0.5951(3) 0.0443(10) Uani d . . . 1 . .
H H5 0.651057 0.342471 0.636038 0.066 Uiso calc U . R 1 . .
H H4 0.623918 0.26795 0.573852 0.066 Uiso calc U . R 1 . .
H H6 0.664822 0.331458 0.563867 0.066 Uiso calc U . R 1 . .
C C10 0.6995(8) 0.3081(3) 0.8460(3) 0.0620(15) Uani d . . . 1 . .
H H17 0.597831 0.296635 0.826462 0.074 Uiso calc U . R 1 . .
H H7 0.710943 0.302559 0.886119 0.074 Uiso calc U . R 1 . .
C C11 0.7621(8) 0.2564(3) 0.7949(3) 0.0591(15) Uani d . . . 1 . .
H H8 0.863631 0.267334 0.814463 0.071 Uiso calc U . R 1 . .
H H9 0.721048 0.211814 0.788697 0.071 Uiso calc U . R 1 . .
C C12 0.7426(6) 0.2506(2) 0.7259(3) 0.0462(11) Uani d . . . 1 . .
C C13 0.8046(8) 0.1932(3) 0.6789(4) 0.0607(15) Uani d . . . 1 . .
H H10 0.895908 0.194145 0.703071 0.073 Uiso calc U . R 1 . .
H H13 0.740295 0.14878 0.661294 0.073 Uiso calc U . R 1 . .
C C14 0.8215(7) 0.2076(2) 0.6220(3) 0.0532(13) Uani d . . . 1 . .
H H12 0.731277 0.191601 0.588687 0.064 Uiso calc U . R 1 . .
H H11 0.890933 0.185441 0.598985 0.064 Uiso calc U . R 1 . .
C C15 0.5884(6) 0.2384(3) 0.6950(3) 0.0603(15) Uani d . . . 1 . .
H H14 0.535328 0.198367 0.693196 0.09 Uiso calc U . R 1 . .
H H15 0.577263 0.231604 0.649394 0.09 Uiso calc U . R 1 . .
H H16 0.553607 0.27747 0.72252 0.09 Uiso calc U . R 1 . .
C C16 0.3386(5) 0.3173(2) 0.5009(3) 0.0390(9) Uani d . . . 1 . .
H H47 0.402067 0.320963 0.540085 0.047 Uiso calc U . R 1 . .
H H48 0.387866 0.348355 0.488306 0.047 Uiso calc U . R 1 . .
C C17 0.3076(4) 0.2446(2) 0.4416(2) 0.0335(8) Uani d . . . 1 . .
C C18 0.2202(4) 0.1965(2) 0.4584(2) 0.0355(9) Uani d . . . 1 . .
H H46 0.130414 0.210801 0.462826 0.043 Uiso calc U . R 1 . .
C C19 0.1754(5) 0.1178(2) 0.4066(3) 0.0387(9) Uani d . . . 1 . .
H H29 0.071038 0.105545 0.396851 0.046 Uiso calc U . R 1 . .
C C20 0.2097(5) 0.0906(2) 0.3378(3) 0.0422(10) Uani d . . . 1 . .
H H45 0.192336 0.121048 0.320182 0.051 Uiso calc U . R 1 . .
H H30 0.310555 0.091428 0.343564 0.051 Uiso calc U . R 1 . .
C C21 0.1270(6) 0.0197(3) 0.2859(3) 0.0508(12) Uani d . . . 1 . .
H H44 0.097071 0.013222 0.242077 0.061 Uiso calc U . R 1 . .
C C22 0.0889(7) -0.0349(3) 0.2907(4) 0.0637(17) Uani d . . . 1 . .
C C23 0.0109(9) -0.1000(3) 0.2283(6) 0.092(3) Uani d . . . 1 . .
H H42 -0.013326 -0.091642 0.190876 0.137 Uiso calc U . R 1 . .
H H43 -0.07468 -0.118471 0.236355 0.137 Uiso calc U . R 1 . .
H H25 0.07009 -0.13217 0.21715 0.137 Uiso calc U . R 1 . .
C C24 0.4459(4) 0.2299(2) 0.4258(2) 0.0364(9) Uani d . . . 1 . .
H H27 0.428541 0.191317 0.380417 0.055 Uiso calc U . R 1 . .
H H26 0.494277 0.219518 0.458425 0.055 Uiso calc U . R 1 . .
H H28 0.504186 0.269292 0.428473 0.055 Uiso calc U . R 1 . .
C C25 0.1238(15) -0.0411(4) 0.3526(6) 0.108(4) Uani d . . . 1 . .
H H41 0.218085 -0.049979 0.355991 0.13 Uiso calc U . R 1 . .
H H31 0.057518 -0.081696 0.344821 0.13 Uiso calc U . R 1 . .
C C26 0.1227(11) 0.0168(4) 0.4215(5) 0.085(2) Uani d . . . 1 . .
H H40 0.02715 0.024288 0.419551 0.101 Uiso calc U . R 1 . .
H H39 0.142061 0.002288 0.455104 0.101 Uiso calc U . R 1 . .
C C27 0.2252(7) 0.0839(3) 0.4468(4) 0.0564(14) Uani d . . . 1 . .
C C28 0.3768(9) 0.0767(5) 0.4468(5) 0.080(2) Uani d . . . 1 . .
H H33 0.438575 0.120551 0.461875 0.12 Uiso calc U . R 1 . .
H H32 0.381655 0.04478 0.401165 0.12 Uiso calc U . R 1 . .
H H34 0.406432 0.060132 0.47721 0.12 Uiso calc U . R 1 . .
C C29 0.2207(6) 0.1349(3) 0.5184(3) 0.0541(13) Uani d . . . 1 . .
H H35 0.123484 0.131304 0.52369 0.065 Uiso calc U . R 1 . .
H H38 0.277369 0.127435 0.551881 0.065 Uiso calc U . R 1 . .
C C30 0.2822(6) 0.2039(3) 0.5271(3) 0.0488(11) Uani d . . . 1 . .
H H36 0.385584 0.213874 0.536984 0.059 Uiso calc U . R 1 . .
H H37 0.253307 0.240026 0.563748 0.059 Uiso calc U . R 1 . .
C C31 0.8576(9) 0.9461(3) 1.0284(4) 0.0693(19) Uani d . . . 1 . .
H H65 0.884979 0.961399 0.997869 0.104 Uiso calc U . R 1 . .
H H49 0.933407 0.965815 1.068941 0.104 Uiso calc U . R 1 . .
H H64 0.773068 0.960371 1.040723 0.104 Uiso calc U . R 1 . .
C C32 0.8288(6) 0.8703(2) 0.9937(3) 0.0482(11) Uani d . . . 1 . .
C C33 0.8374(6) 0.8357(2) 0.9305(3) 0.0446(11) Uani d . . . 1 . .
H H52 0.865511 0.862269 0.91121 0.054 Uiso calc U . R 1 . .
C C34 0.8095(6) 0.7604(2) 0.8841(3) 0.0417(10) Uani d . . . 1 . .
H H66 0.847229 0.752226 0.844417 0.05 Uiso calc U . R 1 . .
H H67 0.707177 0.741541 0.868005 0.05 Uiso calc U . R 1 . .
C C35 0.8721(4) 0.7228(2) 0.9157(2) 0.0335(8) Uani d . . . 1 . .
H H68 0.968858 0.751158 0.940862 0.04 Uiso calc U . R 1 . .
C C36 0.8938(4) 0.6504(2) 0.8685(2) 0.0342(8) Uani d . . . 1 . .
H H69 0.99642 0.65724 0.871224 0.041 Uiso calc U . R 1 . .
C C37 0.8234(4) 0.6102(2) 0.7928(2) 0.0331(8) Uani d . . . 1 . .
C C38 0.8673(5) 0.5427(2) 0.7639(3) 0.0374(9) Uani d . . . 1 . .
H H50 0.970499 0.551415 0.774882 0.045 Uiso calc U . R 1 . .
H H51 0.830595 0.516702 0.784467 0.045 Uiso calc U . R 1 . .
C C39 0.7841(7) 0.8419(3) 1.0365(3) 0.0561(13) Uani d . . . 1 . .
H H62 0.681115 0.82519 1.022115 0.067 Uiso calc U . R 1 . .
H H63 0.806968 0.879299 1.083566 0.067 Uiso calc U . R 1 . .
C C40 0.8468(6) 0.7854(3) 1.0359(3) 0.0478(11) Uani d . . . 1 . .
H H53 0.820895 0.777483 1.071687 0.057 Uiso calc U . R 1 . .
H H54 0.949895 0.801225 1.047867 0.057 Uiso calc U . R 1 . .
C C41 0.8045(5) 0.7176(2) 0.9698(3) 0.0391(9) Uani d . . . 1 . .
C C42 0.8696(6) 0.6660(3) 0.9784(3) 0.0439(10) Uani d . . . 1 . .
H H58 0.815592 0.646906 1.000743 0.053 Uiso calc U . R 1 . .
H H55 0.967213 0.68659 1.005619 0.053 Uiso calc U . R 1 . .
C C43 0.8648(6) 0.6116(2) 0.9068(3) 0.0424(10) Uani d . . . 1 . .
H H57 0.771955 0.579549 0.88553 0.051 Uiso calc U . R 1 . .
H H56 0.937015 0.586511 0.90709 0.051 Uiso calc U . R 1 . .
C C44 0.6457(6) 0.6924(3) 0.9467(3) 0.0526(12) Uani d . . . 1 . .
H H59 0.620717 0.646991 0.907474 0.079 Uiso calc U . R 1 . .
H H60 0.605901 0.722607 0.934536 0.079 Uiso calc U . R 1 . .
H H61 0.608421 0.69131 0.983149 0.079 Uiso calc U . R 1 . .
C C45 0.6640(4) 0.5970(2) 0.7748(3) 0.0382(9) Uani d . . . 1 . .
H H71 0.637087 0.639859 0.789678 0.057 Uiso calc U . R 1 . .
H H72 0.624176 0.574152 0.797065 0.057 Uiso calc U . R 1 . .
H H70 0.628709 0.568591 0.725972 0.057 Uiso calc U . R 1 . .
C C46 0.5670(5) 0.3012(2) 0.2306(3) 0.0370(9) Uani d . . . 1 . .
H H77 0.564953 0.307302 0.191452 0.056 Uiso calc U . R 1 . .
H H78 0.586989 0.257676 0.220115 0.056 Uiso calc U . R 1 . .
H H73 0.640004 0.337306 0.268808 0.056 Uiso calc U . R 1 . .
C C47 0.4245(4) 0.3035(2) 0.2486(2) 0.0327(8) Uani d . . . 1 . .
C C48 0.3089(4) 0.2379(2) 0.2081(2) 0.0325(8) Uani d . . . 1 . .
H H96 0.222547 0.250507 0.222445 0.039 Uiso calc U . R 1 . .
C C49 0.2660(5) 0.2001(2) 0.1290(2) 0.0359(9) Uani d . . . 1 . .
H H81 0.165131 0.199601 0.117133 0.043 Uiso calc U . R 1 . .
C C50 0.3378(6) 0.2297(2) 0.0915(3) 0.0443(10) Uani d . . . 1 . .
H H89 0.339868 0.278247 0.113366 0.053 Uiso calc U . R 1 . .
H H90 0.435881 0.225767 0.096794 0.053 Uiso calc U . R 1 . .
C C51 0.2727(8) 0.1984(3) 0.0177(3) 0.0602(15) Uani d . . . 1 . .
H H88 0.280795 0.229354 0.001597 0.072 Uiso calc U . R 1 . .
C C52 0.2058(9) 0.1358(3) -0.0296(4) 0.0692(18) Uani d . . . 1 . .
C C53 0.1596(15) 0.1201(5) -0.1007(5) 0.111(4) Uani d . . . 1 . .
H H86 0.201527 0.15846 -0.104909 0.166 Uiso calc U . R 1 . .
H H87 0.05754 0.111351 -0.113162 0.166 Uiso calc U . R 1 . .
H H74 0.189545 0.08031 -0.130509 0.166 Uiso calc U . R 1 . .
C C54 0.4498(5) 0.3260(2) 0.3237(3) 0.0367(9) Uani d . . . 1 . .
H H76 0.496536 0.294858 0.332072 0.044 Uiso calc U . R 1 . .
H H75 0.514223 0.371303 0.349569 0.044 Uiso calc U . R 1 . .
C C55 0.3293(5) 0.1830(2) 0.2256(3) 0.0406(10) Uani d . . . 1 . .
H H95 0.42885 0.181556 0.23315 0.049 Uiso calc U . R 1 . .
H H79 0.296466 0.190754 0.266428 0.049 Uiso calc U . R 1 . .
C C56 0.2403(5) 0.1178(2) 0.1640(3) 0.0455(11) Uani d . . . 1 . .
H H94 0.268982 0.078119 0.16265 0.055 Uiso calc U . R 1 . .
H H80 0.139921 0.113066 0.163968 0.055 Uiso calc U . R 1 . .
C C57 0.2689(5) 0.1255(2) 0.1051(3) 0.0424(10) Uani d . . . 1 . .
C C58 0.1780(10) 0.0732(3) -0.0245(4) 0.074(2) Uani d . . . 1 . .
H H83 0.257945 0.052381 -0.034613 0.089 Uiso calc U . R 1 . .
H H82 0.094746 0.041551 -0.060674 0.089 Uiso calc U . R 1 . .
C C59 0.1539(7) 0.0776(3) 0.0409(3) 0.0600(15) Uani d . . . 1 . .
H H85 0.140853 0.031873 0.035208 0.072 Uiso calc U . R 1 . .
H H84 0.065447 0.091468 0.047816 0.072 Uiso calc U . R 1 . .
C C60 0.4130(6) 0.1115(3) 0.0943(3) 0.0549(14) Uani d . . . 1 . .
H H91 0.484927 0.141698 0.13589 0.082 Uiso calc U . R 1 . .
H H92 0.434384 0.119078 0.058123 0.082 Uiso calc U . R 1 . .
H H93 0.410957 0.064705 0.082095 0.082 Uiso calc U . R 1 . .
C C61 1.1697(4) 0.7691(2) 0.5723(2) 0.0363(9) Uani d . . . 1 . .
H H118 1.206739 0.807424 0.617966 0.054 Uiso calc U . R 1 . .
H H119 1.200875 0.780888 0.540127 0.054 Uiso calc U . R 1 . .
H H97 1.20389 0.730354 0.569003 0.054 Uiso calc U . R 1 . .
C C62 1.0093(4) 0.7513(2) 0.5564(2) 0.0336(8) Uani d . . . 1 . .
C C63 0.9349(4) 0.7917(2) 0.5315(2) 0.0322(8) Uani d . . . 1 . .
H H117 0.834218 0.777543 0.530135 0.039 Uiso calc U . R 1 . .
C C64 0.9723(5) 0.8714(2) 0.5732(2) 0.0378(9) Uani d . . . 1 . .
H H110 0.883554 0.883426 0.584795 0.045 Uiso calc U . R 1 . .
C C65 1.0810(6) 0.9080(2) 0.6395(3) 0.0451(10) Uani d . . . 1 . .
H H109 1.173672 0.902785 0.630079 0.054 Uiso calc U . R 1 . .
H H108 1.06118 0.885768 0.665912 0.054 Uiso calc U . R 1 . .
C C66 1.0897(8) 0.9825(3) 0.6827(3) 0.0600(15) Uani d . . . 1 . .
H H107 1.113201 0.998471 0.729629 0.072 Uiso calc U . R 1 . .
C C67 1.0707(9) 1.0290(3) 0.6671(4) 0.0656(17) Uani d . . . 1 . .
C C68 1.0970(17) 1.1012(4) 0.7227(5) 0.120(5) Uani d . . . 1 . .
H H106 1.007447 1.113236 0.72837 0.18 Uiso calc U . R 1 . .
H H105 1.152185 1.130942 0.710939 0.18 Uiso calc U . R 1 . .
H H98 1.148314 1.106306 0.76477 0.18 Uiso calc U . R 1 . .
C C69 0.9597(5) 0.6758(2) 0.5036(2) 0.0388(9) Uani d . . . 1 . .
H H120 0.998202 0.667478 0.464105 0.047 Uiso calc U . R 1 . .
H H99 0.997893 0.649771 0.522948 0.047 Uiso calc U . R 1 . .
C C70 0.9370(5) 0.7744(2) 0.4587(3) 0.0397(9) Uani d . . . 1 . .
H H116 1.028856 0.766854 0.449499 0.048 Uiso calc U . R 1 . .
H H100 0.863233 0.733619 0.425853 0.048 Uiso calc U . R 1 . .
C C71 0.9100(5) 0.8351(3) 0.4553(3) 0.0439(10) Uani d . . . 1 . .
H H114 0.809583 0.835066 0.450774 0.053 Uiso calc U . R 1 . .
H H115 0.939572 0.836452 0.416896 0.053 Uiso calc U . R 1 . .
C C72 0.9978(5) 0.8946(3) 0.5218(3) 0.0436(10) Uani d . . . 1 . .
C C73 1.1515(6) 0.9055(3) 0.5187(3) 0.0540(13) Uani d . . . 1 . .
H H102 1.18285 0.86437 0.508792 0.081 Uiso calc U . R 1 . .
H H103 1.208594 0.942602 0.562063 0.081 Uiso calc U . R 1 . .
H H101 1.161441 0.916484 0.483316 0.081 Uiso calc U . R 1 . .
C C74 0.9471(8) 0.9587(3) 0.5382(3) 0.0591(14) Uani d . . . 1 . .
H H112 0.939293 0.96449 0.498325 0.071 Uiso calc U . R 1 . .
H H113 0.8519 0.951777 0.545524 0.071 Uiso calc U . R 1 . .
C C75 1.0363(11) 1.0238(3) 0.5987(4) 0.078(2) Uani d . . . 1 . .
H H111 1.126042 1.03397 0.587741 0.094 Uiso calc U . R 1 . .
H H104 0.989028 1.059933 0.603393 0.094 Uiso calc U . R 1 . .
C C76 0.8546(4) 0.5740(2) 0.3058(2) 0.0363(9) Uani d . . . 1 . .
H H124 0.880801 0.618046 0.309139 0.054 Uiso calc U . R 1 . .
H H125 0.872298 0.539526 0.264433 0.054 Uiso calc U . R 1 . .
H H121 0.910305 0.574786 0.344675 0.054 Uiso calc U . R 1 . .
C C77 0.6992(4) 0.5578(2) 0.3043(2) 0.0331(8) Uani d . . . 1 . .
C C78 0.5958(4) 0.5416(2) 0.2399(2) 0.0355(9) Uani d . . . 1 . .
H H126 0.501453 0.537052 0.249631 0.043 Uiso calc U . R 1 . .
C C79 0.6031(5) 0.5930(2) 0.2131(3) 0.0388(9) Uani d . . . 1 . .
H H143 0.508663 0.602945 0.210862 0.047 Uiso calc U . R 1 . .
C C80 0.7065(5) 0.6619(2) 0.2543(3) 0.0414(10) Uani d . . . 1 . .
H H135 0.707689 0.679433 0.302412 0.05 Uiso calc U . R 1 . .
H H136 0.801323 0.656065 0.248849 0.05 Uiso calc U . R 1 . .
C C81 0.6745(6) 0.7136(3) 0.2353(3) 0.0514(13) Uani d . . . 1 . .
H H134 0.686467 0.757196 0.272693 0.062 Uiso calc U . R 1 . .
C C82 0.6329(7) 0.7092(4) 0.1764(4) 0.0633(16) Uani d . . . 1 . .
C C83 0.6149(9) 0.7708(5) 0.1729(5) 0.085(3) Uani d . . . 1 . .
H H137 0.635476 0.809356 0.218477 0.127 Uiso calc U . R 1 . .
H H138 0.51836 0.763347 0.14971 0.127 Uiso calc U . R 1 . .
H H122 0.678995 0.779839 0.148118 0.127 Uiso calc U . R 1 . .
C C84 0.6716(5) 0.4993(2) 0.3179(3) 0.0382(9) Uani d . . . 1 . .
H H123 0.696798 0.460228 0.282788 0.046 Uiso calc U . R 1 . .
H H144 0.7331 0.512236 0.361712 0.046 Uiso calc U . R 1 . .
C C85 0.6117(6) 0.5525(3) 0.1386(3) 0.0543(13) Uani d . . . 1 . .
C C86 0.7631(8) 0.5526(4) 0.1316(4) 0.078(2) Uani d . . . 1 . .
H H127 0.808154 0.535552 0.158803 0.117 Uiso calc U . R 1 . .
H H128 0.814714 0.598537 0.14706 0.117 Uiso calc U . R 1 . .
H H129 0.762674 0.523679 0.084316 0.117 Uiso calc U . R 1 . .
C C87 0.5357(6) 0.4816(3) 0.1180(3) 0.0540(13) Uani d . . . 1 . .
H H131 0.558346 0.448136 0.076972 0.065 Uiso calc U . R 1 . .
H H130 0.433313 0.476565 0.109561 0.065 Uiso calc U . R 1 . .
C C88 0.5891(6) 0.4730(2) 0.1779(3) 0.0480(11) Uani d . . . 1 . .
H H132 0.682705 0.46328 0.177676 0.058 Uiso calc U . R 1 . .
H H133 0.524118 0.436016 0.177282 0.058 Uiso calc U . R 1 . .
C C89 0.5353(11) 0.5780(5) 0.0965(4) 0.086(2) Uani d . . . 1 . .
H H141 0.522397 0.544554 0.04853 0.103 Uiso calc U . R 1 . .
H H142 0.441149 0.579424 0.105364 0.103 Uiso calc U . R 1 . .
C C90 0.6036(15) 0.6462(6) 0.1075(5) 0.109(4) Uani d . . . 1 . .
H H140 0.544187 0.654108 0.075176 0.131 Uiso calc U . R 1 . .
H H139 0.693911 0.642838 0.094655 0.131 Uiso calc U . R 1 . .
C C91 1.2895(4) 0.4957(2) 0.6737(3) 0.0360(9) Uani d . . . 1 . .
H H168 1.367764 0.535115 0.704596 0.043 Uiso calc U . R 1 . .
H H145 1.308021 0.476209 0.628314 0.043 Uiso calc U . R 1 . .
C C92 1.2870(4) 0.44328(19) 0.6965(2) 0.0328(8) Uani d . . . 1 . .
C C93 1.2369(4) 0.4684(2) 0.7621(2) 0.0344(9) Uani d . . . 1 . .
H H147 1.137628 0.469749 0.749444 0.041 Uiso calc U . R 1 . .
C C94 1.2329(5) 0.4268(2) 0.7998(2) 0.0381(9) Uani d . . . 1 . .
H H155 1.132606 0.415243 0.800472 0.046 Uiso calc U . R 1 . .
C C95 1.2755(6) 0.3603(2) 0.7702(3) 0.0447(10) Uani d . . . 1 . .
H H156 1.230335 0.334075 0.721511 0.054 Uiso calc U . R 1 . .
H H154 1.377835 0.369799 0.774835 0.054 Uiso calc U . R 1 . .
C C96 1.2400(8) 0.3171(3) 0.8007(3) 0.0611(15) Uani d . . . 1 . .
H H153 1.216406 0.270163 0.769624 0.073 Uiso calc U . R 1 . .
C C97 1.2354(9) 0.3323(3) 0.8633(4) 0.0688(18) Uani d . . . 1 . .
C C98 1.2083(17) 0.2774(5) 0.8803(5) 0.118(5) Uani d . . . 1 . .
H H151 1.19996 0.23396 0.840442 0.176 Uiso calc U . R 1 . .
H H152 1.121232 0.277236 0.895395 0.176 Uiso calc U . R 1 . .
H H146 1.285918 0.285248 0.916289 0.176 Uiso calc U . R 1 . .
C C99 1.3122(5) 0.5411(2) 0.8171(2) 0.0388(9) Uani d . . . 1 . .
H H148 1.413014 0.550236 0.818256 0.047 Uiso calc U . R 1 . .
H H149 1.270849 0.573921 0.809276 0.047 Uiso calc U . R 1 . .
C C100 1.2896(5) 0.5443(2) 0.8816(3) 0.0450(11) Uani d . . . 1 . .
H H163 1.194136 0.549205 0.886656 0.054 Uiso calc U . R 1 . .
H H164 1.358345 0.582588 0.921097 0.054 Uiso calc U . R 1 . .
C C101 1.3102(5) 0.4776(2) 0.8742(3) 0.0419(10) Uani d . . . 1 . .
C C102 1.2417(8) 0.4615(3) 0.9217(3) 0.0589(15) Uani d . . . 1 . .
H H159 1.272902 0.501552 0.967205 0.071 Uiso calc U . R 1 . .
H H158 1.139346 0.453946 0.906975 0.071 Uiso calc U . R 1 . .
C C103 1.2703(11) 0.4015(4) 0.9269(4) 0.076(2) Uani d . . . 1 . .
H H157 1.218329 0.396991 0.958489 0.092 Uiso calc U . R 1 . .
H H150 1.370999 0.412405 0.94792 0.092 Uiso calc U . R 1 . .
C C104 1.4674(6) 0.4811(3) 0.8880(3) 0.0553(13) Uani d . . . 1 . .
H H160 1.508551 0.492282 0.85746 0.083 Uiso calc U . R 1 . .
H H161 1.481589 0.437422 0.880627 0.083 Uiso calc U . R 1 . .
H H162 1.512354 0.515733 0.934586 0.083 Uiso calc U . R 1 . .
C C105 1.4313(4) 0.4274(2) 0.6985(3) 0.0364(9) Uani d . . . 1 . .
H H165 1.42336 0.382549 0.693352 0.055 Uiso calc U . R 1 . .
H H166 1.495692 0.460885 0.741549 0.055 Uiso calc U . R 1 . .
H H167 1.467088 0.428643 0.661714 0.055 Uiso calc U . R 1 . .
C C106 1.1874(5) 0.6816(2) 0.6826(3) 0.0388(9) Uani d . . . 1 . .
H H192 1.247753 0.716778 0.678542 0.047 Uiso calc U . R 1 . .
H H191 1.205077 0.637824 0.651926 0.047 Uiso calc U . R 1 . .
C C107 1.2285(4) 0.6954(2) 0.7549(2) 0.0335(8) Uani d . . . 1 . .
C C108 1.1899(4) 0.7603(2) 0.8038(3) 0.0352(9) Uani d . . . 1 . .
H H190 1.085762 0.750625 0.789852 0.042 Uiso calc U . R 1 . .
C C109 1.2244(4) 0.7869(2) 0.8820(2) 0.0367(9) Uani d . . . 1 . .
H H173 1.132274 0.789291 0.894258 0.044 Uiso calc U . R 1 . .
C C110 1.2849(5) 0.7450(2) 0.9088(3) 0.0400(9) Uani d . . . 1 . .
H H181 1.384603 0.749465 0.907473 0.048 Uiso calc U . R 1 . .
H H182 1.235909 0.697165 0.878455 0.048 Uiso calc U . R 1 . .
C C111 1.2742(6) 0.7641(3) 0.9802(3) 0.0518(12) Uani d . . . 1 . .
H H180 1.251984 0.726952 0.987082 0.062 Uiso calc U . R 1 . .
C C112 1.2905(7) 0.8234(4) 1.0341(3) 0.0636(15) Uani d . . . 1 . .
C C113 1.2764(9) 0.8268(5) 1.1000(4) 0.086(2) Uani d . . . 1 . .
H H178 1.246554 0.781192 1.092487 0.128 Uiso calc U . R 1 . .
H H179 1.206772 0.85212 1.117153 0.128 Uiso calc U . R 1 . .
H H169 1.366773 0.849412 1.132882 0.128 Uiso calc U . R 1 . .
C C114 1.3825(4) 0.6939(2) 0.7700(3) 0.0380(9) Uani d . . . 1 . .
H H172 1.403356 0.687848 0.809093 0.057 Uiso calc U . R 1 . .
H H171 1.441936 0.736426 0.779503 0.057 Uiso calc U . R 1 . .
H H170 1.400792 0.656601 0.730974 0.057 Uiso calc U . R 1 . .
C C115 1.3067(6) 0.8605(2) 0.9153(4) 0.0550(14) Uani d . . . 1 . .
C C116 1.4652(7) 0.8685(3) 0.9234(5) 0.078(2) Uani d . . . 1 . .
H H175 1.484173 0.838289 0.880381 0.117 Uiso calc U . R 1 . .
H H176 1.502219 0.857095 0.957276 0.117 Uiso calc U . R 1 . .
H H174 1.510361 0.915069 0.937873 0.117 Uiso calc U . R 1 . .
C C117 1.2719(12) 0.9032(3) 0.9831(4) 0.086(2) Uani d . . . 1 . .
H H185 1.307864 0.951222 0.997898 0.103 Uiso calc U . R 1 . .
H H177 1.168924 0.894625 0.975933 0.103 Uiso calc U . R 1 . .
C C118 1.3302(15) 0.8907(4) 1.0400(5) 0.108(4) Uani d . . . 1 . .
H H183 1.433322 0.902929 1.048796 0.13 Uiso calc U . R 1 . .
H H184 1.304884 0.92313 1.080804 0.13 Uiso calc U . R 1 . .
C C119 1.2516(6) 0.8815(2) 0.8649(4) 0.0540(14) Uani d . . . 1 . .
H H189 1.315548 0.922514 0.872507 0.065 Uiso calc U . R 1 . .
H H188 1.15776 0.890105 0.868478 0.065 Uiso calc U . R 1 . .
C C120 1.2447(6) 0.8216(2) 0.7964(3) 0.0484(12) Uani d . . . 1 . .
H H187 1.338311 0.821607 0.786604 0.058 Uiso calc U . R 1 . .
H H186 1.179938 0.822043 0.760089 0.058 Uiso calc U . R 1 . .
C C121 0.5313(5) 0.7791(3) 0.6855(3) 0.0429(11) Uani d . . . 1 . .
H H215 0.474009 0.78804 0.65395 0.064 Uiso calc U . R 1 . .
H H214 0.519995 0.807188 0.730936 0.064 Uiso calc U . R 1 . .
H H193 0.501492 0.731583 0.672301 0.064 Uiso calc U . R 1 . .
C C122 0.6832(4) 0.7953(2) 0.6844(2) 0.0345(9) Uani d . . . 1 . .
C C123 0.7538(5) 0.8701(2) 0.7142(2) 0.0378(9) Uani d . . . 1 . .
H H213 0.84884 0.870796 0.704876 0.045 Uiso calc U . R 1 . .
C C124 0.6910(5) 0.9148(2) 0.6880(2) 0.0399(10) Uani d . . . 1 . .
H H196 0.772154 0.936999 0.678644 0.048 Uiso calc U . R 1 . .
C C125 0.5794(6) 0.8807(2) 0.6224(3) 0.0488(12) Uani d . . . 1 . .
H H211 0.60739 0.84125 0.589397 0.059 Uiso calc U . R 1 . .
H H212 0.491164 0.86367 0.630509 0.059 Uiso calc U . R 1 . .
C C126 0.5504(6) 0.9229(3) 0.5914(3) 0.0501(12) Uani d . . . 1 . .
H H210 0.537356 0.900219 0.543902 0.06 Uiso calc U . R 1 . .
C C127 0.5396(6) 0.9863(3) 0.6178(3) 0.0473(11) Uani d . . . 1 . .
C C128 0.5004(7) 1.0143(3) 0.5723(4) 0.0598(15) Uani d . . . 1 . .
H H208 0.47502 0.978043 0.525316 0.09 Uiso calc U . R 1 . .
H H209 0.580088 1.048866 0.578941 0.09 Uiso calc U . R 1 . .
H H194 0.420707 1.034295 0.583016 0.09 Uiso calc U . R 1 . .
C C129 0.7678(5) 0.7680(2) 0.7223(3) 0.0398(9) Uani d . . . 1 . .
H H216 0.867362 0.77833 0.721561 0.048 Uiso calc U . R 1 . .
H H195 0.761412 0.790329 0.769718 0.048 Uiso calc U . R 1 . .
C C130 0.5569(8) 1.0361(3) 0.6916(3) 0.0596(15) Uani d . . . 1 . .
H H207 0.466565 1.028035 0.702967 0.072 Uiso calc U . R 1 . .
H H206 0.574372 1.08174 0.697137 0.072 Uiso calc U . R 1 . .
C C131 0.6709(8) 1.0365(3) 0.7434(3) 0.0590(15) Uani d . . . 1 . .
H H205 0.761757 1.045748 0.732922 0.071 Uiso calc U . R 1 . .
H H197 0.673542 1.07447 0.788 0.071 Uiso calc U . R 1 . .
C C132 0.6589(6) 0.9732(3) 0.7492(3) 0.0481(11) Uani d . . . 1 . .
C C133 0.5164(7) 0.9548(3) 0.7611(4) 0.0611(15) Uani d . . . 1 . .
H H199 0.500339 0.994145 0.798983 0.092 Uiso calc U . R 1 . .
H H200 0.513621 0.918256 0.771412 0.092 Uiso calc U . R 1 . .
H H198 0.443435 0.940201 0.720664 0.092 Uiso calc U . R 1 . .
C C134 0.7762(8) 0.9837(3) 0.8062(3) 0.0587(14) Uani d . . . 1 . .
H H203 0.75544 1.010168 0.850457 0.07 Uiso calc U . R 1 . .
H H204 0.866618 1.00745 0.805699 0.07 Uiso calc U . R 1 . .
C C135 0.7804(7) 0.9125(3) 0.7921(3) 0.0549(13) Uani d . . . 1 . .
H H201 0.706845 0.894865 0.808274 0.066 Uiso calc U . R 1 . .
H H202 0.872557 0.912054 0.814274 0.066 Uiso calc U . R 1 . .
C C136 -0.3480(8) 0.0561(3) -0.0151(3) 0.0606(15) Uani d . . . 1 . .
H H230 -0.332485 0.044701 0.02067 0.091 Uiso calc U . R 1 . .
H H229 -0.306583 0.02839 -0.051376 0.091 Uiso calc U . R 1 . .
H H217 -0.448598 0.047507 -0.032672 0.091 Uiso calc U . R 1 . .
C C137 -0.2804(6) 0.1297(2) 0.0130(3) 0.0480(11) Uani d . . . 1 . .
C C138 -0.2063(6) 0.1666(3) 0.0766(3) 0.0498(12) Uani d . . . 1 . .
H H226 -0.19652 0.141695 0.099208 0.06 Uiso calc U . R 1 . .
C C139 -0.1356(6) 0.2398(3) 0.1190(3) 0.0490(12) Uani d . . . 1 . .
H H228 -0.068101 0.246272 0.15852 0.059 Uiso calc U . R 1 . .
H H227 -0.206939 0.264805 0.135908 0.059 Uiso calc U . R 1 . .
C C140 -0.0578(5) 0.2710(2) 0.0841(3) 0.0398(10) Uani d . . . 1 . .
H H221 0.000855 0.239488 0.061733 0.048 Uiso calc U . R 1 . .
C C141 0.0492(5) 0.3419(2) 0.1294(3) 0.0384(9) Uani d . . . 1 . .
H H220 0.143806 0.332265 0.128622 0.046 Uiso calc U . R 1 . .
C C142 0.0538(4) 0.3873(2) 0.2047(3) 0.0350(9) Uani d . . . 1 . .
C C143 -0.0824(5) 0.4048(2) 0.2211(3) 0.0446(11) Uani d . . . 1 . .
H H238 -0.151004 0.36381 0.209247 0.067 Uiso calc U . R 1 . .
H H239 -0.118251 0.425192 0.195355 0.067 Uiso calc U . R 1 . .
H H218 -0.065649 0.436638 0.269263 0.067 Uiso calc U . R 1 . .
C C144 0.1661(5) 0.4522(2) 0.2311(3) 0.0399(9) Uani d . . . 1 . .
H H219 0.255281 0.441186 0.220737 0.048 Uiso calc U . R 1 . .
H H240 0.13721 0.477333 0.208689 0.048 Uiso calc U . R 1 . .
C C145 -0.1488(6) 0.2742(3) 0.0268(3) 0.0460(11) Uani d . . . 1 . .
C C146 -0.0418(8) 0.3205(3) 0.0159(3) 0.0604(15) Uani d . . . 1 . .
H H222 -0.088842 0.338016 -0.010951 0.072 Uiso calc U . R 1 . .
H H223 0.025396 0.296425 -0.007351 0.072 Uiso calc U . R 1 . .
C C147 0.0325(7) 0.3779(3) 0.0873(3) 0.0546(13) Uani d . . . 1 . .
H H224 -0.02464 0.411064 0.104767 0.065 Uiso calc U . R 1 . .
H H225 0.124712 0.401137 0.087996 0.065 Uiso calc U . R 1 . .
C C148 -0.1996(8) 0.2047(3) -0.0369(3) 0.0583(14) Uani d . . . 1 . .
H H233 -0.234305 0.21118 -0.075129 0.07 Uiso calc U . R 1 . .
H H234 -0.117906 0.184963 -0.045804 0.07 Uiso calc U . R 1 . .
C C149 -0.3135(8) 0.1535(3) -0.0365(3) 0.0617(15) Uani d . . . 1 . .
H H232 -0.39548 0.173111 -0.028181 0.074 Uiso calc U . R 1 . .
H H231 -0.342313 0.113501 -0.082121 0.074 Uiso calc U . R 1 . .
C C150 -0.2732(7) 0.3048(3) 0.0446(4) 0.0634(15) Uani d . . . 1 . .
H H236 -0.336187 0.27712 0.055855 0.095 Uiso calc U . R 1 . .
H H235 -0.323573 0.306559 0.006185 0.095 Uiso calc U . R 1 . .
H H237 -0.239643 0.350439 0.083349 0.095 Uiso calc U . R 1 . .
C C151 0.4896(5) 0.7191(2) 0.4567(2) 0.0379(9) Uani d . . . 1 . .
H H264 0.584047 0.721592 0.447913 0.046 Uiso calc U . R 1 . .
H H241 0.478829 0.765606 0.482672 0.046 Uiso calc U . R 1 . .
C C152 0.3788(4) 0.6810(2) 0.3897(2) 0.0318(8) Uani d . . . 1 . .
C C153 0.4098(4) 0.7163(2) 0.3490(2) 0.0347(9) Uani d . . . 1 . .
H H263 0.505523 0.712102 0.342098 0.042 Uiso calc U . R 1 . .
C C154 0.3153(5) 0.6912(2) 0.2771(2) 0.0336(8) Uani d . . . 1 . .
H H247 0.383598 0.68823 0.248695 0.04 Uiso calc U . R 1 . .
C C155 0.2154(5) 0.6219(2) 0.2392(3) 0.0417(10) Uani d . . . 1 . .
H H248 0.261419 0.590463 0.247591 0.05 Uiso calc U . R 1 . .
H H249 0.131762 0.624401 0.257988 0.05 Uiso calc U . R 1 . .
C C156 0.1682(5) 0.5929(2) 0.1643(3) 0.0427(10) Uani d . . . 1 . .
H H256 0.169767 0.547082 0.137829 0.051 Uiso calc U . R 1 . .
C C157 0.1246(6) 0.6219(3) 0.1297(3) 0.0476(11) Uani d . . . 1 . .
C C158 0.0781(9) 0.5809(4) 0.0539(4) 0.0721(18) Uani d . . . 1 . .
H H254 0.079476 0.533922 0.039027 0.108 Uiso calc U . R 1 . .
H H255 0.141573 0.598781 0.034316 0.108 Uiso calc U . R 1 . .
H H242 -0.017042 0.583499 0.039187 0.108 Uiso calc U . R 1 . .
C C159 0.2332(5) 0.6761(2) 0.4030(2) 0.0379(9) Uani d . . . 1 . .
H H245 0.163215 0.648637 0.36016 0.057 Uiso calc U . R 1 . .
H H244 0.216741 0.72124 0.426242 0.057 Uiso calc U . R 1 . .
H H243 0.226098 0.655228 0.431033 0.057 Uiso calc U . R 1 . .
C C160 0.4196(5) 0.7934(2) 0.3883(3) 0.0422(10) Uani d . . . 1 . .
H H261 0.359015 0.803884 0.420473 0.051 Uiso calc U . R 1 . .
H H262 0.517015 0.818807 0.413344 0.051 Uiso calc U . R 1 . .
C C161 0.3693(6) 0.8107(2) 0.3339(3) 0.0471(11) Uani d . . . 1 . .
H H260 0.333973 0.851912 0.353066 0.057 Uiso calc U . R 1 . .
H H246 0.446259 0.817676 0.313403 0.057 Uiso calc U . R 1 . .
C C162 0.2522(5) 0.7500(2) 0.2820(3) 0.0396(10) Uani d . . . 1 . .
C C163 0.1081(7) 0.6931(3) 0.1581(3) 0.0571(13) Uani d . . . 1 . .
H H253 0.022236 0.695455 0.175119 0.069 Uiso calc U . R 1 . .
H H250 0.092938 0.702761 0.120632 0.069 Uiso calc U . R 1 . .
C C164 0.2283(6) 0.7491(3) 0.2144(3) 0.0485(11) Uani d . . . 1 . .
H H252 0.210715 0.792843 0.222306 0.058 Uiso calc U . R 1 . .
H H251 0.315508 0.745068 0.198566 0.058 Uiso calc U . R 1 . .
C C165 0.1185(6) 0.7534(3) 0.3073(4) 0.0541(13) Uani d . . . 1 . .
H H258 0.139237 0.761843 0.353525 0.081 Uiso calc U . R 1 . .
H H257 0.048915 0.710623 0.278464 0.081 Uiso calc U . R 1 . .
H H259 0.081666 0.789889 0.306055 0.081 Uiso calc U . R 1 . .
C C166 -0.3369(9) -0.0289(4) 0.4191(4) 0.0715(19) Uani d . . . 1 . .
H H283 -0.27746 0.001203 0.464411 0.107 Uiso calc U . R 1 . .
H H284 -0.303268 -0.069931 0.397574 0.107 Uiso calc U . R 1 . .
H H265 -0.433399 -0.040631 0.421787 0.107 Uiso calc U . R 1 . .
C C167 -0.3315(6) 0.0058(3) 0.3782(3) 0.0490(12) Uani d . . . 1 . .
C C168 -0.2586(5) 0.0695(2) 0.4069(3) 0.0432(10) Uani d . . . 1 . .
H H285 -0.210708 0.088731 0.452584 0.052 Uiso calc U . R 1 . .
C C169 -0.2404(6) 0.1157(2) 0.3781(3) 0.0422(10) Uani d . . . 1 . .
H H287 -0.163006 0.155431 0.409526 0.051 Uiso calc U . R 1 . .
H H286 -0.326647 0.131766 0.375441 0.051 Uiso calc U . R 1 . .
C C170 -0.2094(4) 0.0841(2) 0.3089(2) 0.0348(9) Uani d . . . 1 . .
H H271 -0.138221 0.058687 0.311917 0.042 Uiso calc U . R 1 . .
C C171 -0.1406(4) 0.1308(2) 0.2830(2) 0.0334(8) Uani d . . . 1 . .
H H288 -0.040658 0.128205 0.287251 0.04 Uiso calc U . R 1 . .
C C172 -0.1357(4) 0.2069(2) 0.3189(2) 0.0317(8) Uani d . . . 1 . .
C C173 -0.0636(5) 0.2355(2) 0.2803(2) 0.0372(9) Uani d . . . 1 . .
H H267 0.028505 0.22439 0.277855 0.045 Uiso calc U . R 1 . .
H H266 -0.121138 0.214855 0.233866 0.045 Uiso calc U . R 1 . .
C C174 -0.2762(4) 0.2253(2) 0.3239(3) 0.0376(9) Uani d . . . 1 . .
H H268 -0.318339 0.210598 0.35198 0.056 Uiso calc U . R 1 . .
H H270 -0.338457 0.20309 0.278885 0.056 Uiso calc U . R 1 . .
H H269 -0.262187 0.274171 0.344137 0.056 Uiso calc U . R 1 . .
C C175 -0.3323(5) 0.0300(2) 0.2495(3) 0.0386(9) Uani d . . . 1 . .
C C176 -0.4685(5) 0.0524(3) 0.2463(3) 0.0515(12) Uani d . . . 1 . .
H H273 -0.453602 0.092325 0.241261 0.077 Uiso calc U . R 1 . .
H H274 -0.498789 0.063199 0.287867 0.077 Uiso calc U . R 1 . .
H H272 -0.540557 0.016088 0.207867 0.077 Uiso calc U . R 1 . .
C C177 -0.2752(6) 0.0214(2) 0.1889(3) 0.0450(10) Uani d . . . 1 . .
H H276 -0.205852 -0.006319 0.181848 0.054 Uiso calc U . R 1 . .
H H275 -0.351662 -0.000214 0.147651 0.054 Uiso calc U . R 1 . .
C C178 -0.2069(6) 0.0927(2) 0.2067(2) 0.0424(10) Uani d . . . 1 . .
H H277 -0.277491 0.114384 0.195738 0.051 Uiso calc U . R 1 . .
H H278 -0.134462 0.092254 0.181409 0.051 Uiso calc U . R 1 . .
C C179 -0.3553(6) -0.0364(2) 0.2506(3) 0.0504(12) Uani d . . . 1 . .
H H279 -0.417421 -0.072099 0.207076 0.061 Uiso calc U . R 1 . .
H H280 -0.264198 -0.048387 0.254174 0.061 Uiso calc U . R 1 . .
C C180 -0.4181(7) -0.0368(3) 0.3069(3) 0.0571(14) Uani d . . . 1 . .
H H281 -0.506651 -0.022457 0.304546 0.068 Uiso calc U . R 1 . .
H H282 -0.442351 -0.083909 0.297251 0.068 Uiso calc U . R 1 . .
H H289 0.764(9) 0.681(4) 0.715(5) 0.07(2) Uiso d . . . 1 . .
H H290 0.985(6) 0.738(3) 0.632(3) 0.033(13) Uiso d . . . 1 . .
H H291 0.249(5) 0.265(3) 0.373(3) 0.027(12) Uiso d . . . 1 . .
H H292 0.300(5) 0.365(3) 0.362(3) 0.027(11) Uiso d . . . 1 . .
H H293 -0.008(7) 0.326(3) 0.297(4) 0.047(16) Uiso d . . . 1 . .
H H294 1.147(5) 0.605(3) 0.732(3) 0.025(11) Uiso d . . . 1 . .
H H295 1.111(6) 0.491(3) 0.638(3) 0.026(12) Uiso d . . . 1 . .
H H296 1.153(6) 0.414(3) 0.433(3) 0.041(14) Uiso d . . . 1 . .
H H297 1.053(7) 0.358(4) 0.408(4) 0.043(15) Uiso d . . . 1 . .
H H298 1.027(7) 0.435(3) 0.522(4) 0.048(16) Uiso d . . . 1 . .
H H299 0.944(8) 0.402(4) 0.548(4) 0.061(19) Uiso d . . . 1 . .
H H300 0.882(7) 0.288(3) 0.480(4) 0.038(16) Uiso d . . . 1 . .
H H301 1.010(8) 0.389(4) 0.649(4) 0.07(2) Uiso d . . . 1 . .
H H302 0.178(8) 0.356(4) 0.494(5) 0.07(2) Uiso d . . . 1 . .
H H303 0.031(7) 0.239(3) 0.383(4) 0.048(16) Uiso d . . . 1 . .
H H304 0.413(8) 0.389(4) 0.258(4) 0.06(2) Uiso d . . . 1 . .
H H305 0.701(8) 0.641(4) 0.600(4) 0.058(18) Uiso d . . . 1 . .
H H306 0.749(10) 0.580(5) 0.564(5) 0.08(3) Uiso d . . . 1 . .
H H307 0.781(7) 0.639(3) 0.503(4) 0.041(15) Uiso d . . . 1 . .
H H308 0.705(6) 0.622(3) 0.388(3) 0.019(13) Uiso d . . . 1 . .
H H309 0.508(7) 0.503(4) 0.356(4) 0.052(17) Uiso d . . . 1 . .
H H310 0.484(9) 0.590(5) 0.451(5) 0.08(3) Uiso d . . . 1 . .
H H311 0.552(11) 0.558(5) 0.480(6) 0.09(3) Uiso d . . . 1 . .
H H312 0.347(9) 0.489(4) 0.412(4) 0.07(2) Uiso d . . . 1 . .
H H313 0.228(9) 0.453(4) 0.362(5) 0.06(2) Uiso d . . . 1 . .
H H314 0.251(8) 0.534(4) 0.318(4) 0.057(18) Uiso d . . . 1 . .
H H315 0.183(10) 0.347(5) 0.231(5) 0.08(3) Uiso d . . . 1 . .
H H316 0.837(8) 0.470(4) 0.675(4) 0.06(2) Uiso d . . . 1 . .
H H317 0.897(8) 0.517(4) 0.586(4) 0.058(19) Uiso d . . . 1 . .
H H318 0.848(7) 0.550(3) 0.640(4) 0.049(17) Uiso d . . . 1 . .
H H319 1.214(9) 0.368(5) 0.604(5) 0.08(3) Uiso d . . . 1 . .
H H320 0.494(8) 0.611(4) 0.353(4) 0.056(18) Uiso d . . . 1 . .
H H321 0.764(10) 0.751(5) 0.599(5) 0.09(3) Uiso d . . . 1 . .
H H322 0.992(6) 0.637(3) 0.648(3) 0.037(13) Uiso d . . . 1 . .
H H323 0.960(8) 0.646(4) 0.753(4) 0.06(2) Uiso d . . . 1 . .

loop_
_atom_site_aniso_label
_atom_site_aniso_U_11
_atom_site_aniso_U_22
_atom_site_aniso_U_33
_atom_site_aniso_U_12
_atom_site_aniso_U_13
_atom_site_aniso_U_23
O00H 0.0478(17) 0.0371(15) 0.036(2) 0.0043(13) 0.0105(16) 0.0185(15)
O00L 0.0466(17) 0.0412(16) 0.0342(19) 0.0091(14) 0.0056(15) 0.0202(15)
O00M 0.0527(18) 0.0395(16) 0.0308(18) 0.0163(14) 0.0105(15) 0.0172(14)
O00P 0.0507(17) 0.0386(16) 0.0329(18) 0.0147(14) 0.0149(16) 0.0152(14)
O00Q 0.0456(17) 0.0379(16) 0.040(2) 0.0062(13) 0.0046(15) 0.0206(15)
O00T 0.0510(18) 0.0387(16) 0.033(2) 0.0064(14) 0.0137(16) 0.0165(16)
O1 0.0549(19) 0.0432(16) 0.0290(19) 0.0129(15) 0.0169(17) 0.0119(15)
O2 0.0375(14) 0.0297(13) 0.0335(17) 0.0069(11) 0.0079(13) 0.0129(12)
O3 0.0467(17) 0.0449(16) 0.0269(17) 0.0154(14) 0.0127(14) 0.0142(14)
O4 0.0347(13) 0.0390(14) 0.0283(16) 0.0075(11) 0.0078(12) 0.0214(13)
O5 0.0568(19) 0.0345(15) 0.0347(19) 0.0167(14) 0.0132(16) 0.0143(14)
O6 0.0366(14) 0.0341(13) 0.0330(17) 0.0097(11) 0.0110(13) 0.0198(13)
O7 0.0504(17) 0.0363(15) 0.043(2) 0.0111(14) 0.0201(16) 0.0219(14)
O8 0.0383(14) 0.0283(13) 0.0349(17) 0.0069(12) 0.0064(13) 0.0182(13)
O9 0.0389(16) 0.0493(17) 0.0320(18) 0.0000(13) 0.0038(14) 0.0230(15)
O10 0.0406(15) 0.0409(15) 0.0258(16) 0.0135(12) 0.0109(13) 0.0215(13)
O11 0.0408(16) 0.0336(14) 0.041(2) 0.0019(12) 0.0113(15) 0.0147(14)
O12 0.0363(15) 0.0328(14) 0.0231(17) 0.0082(12) 0.0052(14) 0.0106(13)
O13 0.0440(17) 0.0352(15) 0.0334(19) 0.0137(14) 0.0025(16) 0.0111(15)
O14 0.0378(14) 0.0288(13) 0.0271(17) 0.0032(11) 0.0064(13) 0.0079(12)
O15 0.0404(15) 0.0475(17) 0.041(2) 0.0102(13) 0.0044(14) 0.0293(16)
O16 0.0360(14) 0.0274(13) 0.0327(17) 0.0076(11) 0.0082(13) 0.0160(13)
O17 0.0536(18) 0.0493(18) 0.039(2) 0.0171(15) 0.0100(16) 0.0289(16)
O18 0.0382(14) 0.0417(15) 0.0256(16) 0.0080(12) 0.0085(13) 0.0163(13)
O19 0.0462(17) 0.0358(15) 0.043(2) 0.0012(13) 0.0034(15) 0.0198(15)
O20 0.0363(14) 0.0354(14) 0.0373(18) 0.0085(11) 0.0107(13) 0.0223(13)
O21 0.0483(17) 0.0416(16) 0.0313(18) 0.0072(13) 0.0012(14) 0.0167(14)
O22 0.0352(13) 0.0296(13) 0.0319(17) 0.0070(11) 0.0075(12) 0.0135(12)
O23 0.0512(18) 0.0415(16) 0.039(2) 0.0056(14) 0.0136(16) 0.0251(16)
O24 0.0343(14) 0.0358(14) 0.0285(16) 0.0066(11) 0.0085(12) 0.0153(12)
C1 0.095(5) 0.064(3) 0.035(3) 0.031(3) 0.016(3) 0.025(3)
C2 0.063(3) 0.054(3) 0.034(3) 0.018(2) 0.010(2) 0.023(2)
C3 0.074(3) 0.039(2) 0.039(3) 0.021(2) 0.018(3) 0.018(2)
C4 0.082(4) 0.039(2) 0.032(3) 0.020(2) 0.021(3) 0.018(2)
C5 0.051(2) 0.0328(19) 0.029(2) 0.0054(18) 0.006(2) 0.0137(18)
C6 0.045(2) 0.0294(18) 0.039(3) 0.0062(17) 0.010(2) 0.0133(18)
C7 0.0339(19) 0.0312(18) 0.029(2) 0.0035(15) 0.0057(17) 0.0099(17)
C8 0.048(2) 0.0314(18) 0.033(3) 0.0074(17) 0.014(2) 0.0099(18)
C9 0.037(2) 0.058(3) 0.031(3) 0.0072(19) 0.0057(19) 0.018(2)
C10 0.086(4) 0.059(3) 0.039(3) 0.002(3) 0.012(3) 0.028(3)
C11 0.091(4) 0.036(2) 0.047(3) 0.004(3) 0.010(3) 0.023(2)
C12 0.059(3) 0.035(2) 0.038(3) 0.001(2) 0.007(2) 0.018(2)
C13 0.092(4) 0.032(2) 0.054(4) 0.009(2) 0.020(3) 0.019(2)
C14 0.075(3) 0.029(2) 0.047(3) 0.007(2) 0.021(3) 0.012(2)
C15 0.057(3) 0.069(3) 0.044(3) -0.007(3) 0.006(3) 0.027(3)
C16 0.038(2) 0.044(2) 0.030(2) 0.0079(17) 0.0093(19) 0.0145(19)
C17 0.0361(19) 0.040(2) 0.025(2) 0.0086(16) 0.0049(17) 0.0177(18)
C18 0.0368(19) 0.046(2) 0.030(2) 0.0107(17) 0.0100(18) 0.0228(19)
C19 0.041(2) 0.039(2) 0.044(3) 0.0116(17) 0.013(2) 0.026(2)
C20 0.048(2) 0.040(2) 0.040(3) 0.0142(19) 0.012(2) 0.020(2)
C21 0.056(3) 0.039(2) 0.049(3) 0.017(2) 0.010(3) 0.015(2)
C22 0.064(3) 0.040(3) 0.079(5) 0.016(2) 0.018(3) 0.022(3)
C23 0.077(4) 0.039(3) 0.125(8) 0.017(3) 0.015(5) 0.016(4)
C24 0.0335(19) 0.043(2) 0.031(2) 0.0077(16) 0.0091(18) 0.0178(19)
C25 0.181(11) 0.050(4) 0.108(8) 0.031(5) 0.038(8) 0.050(5)
C26 0.133(7) 0.062(4) 0.086(6) 0.019(4) 0.036(5) 0.057(4)
C27 0.066(3) 0.062(3) 0.066(4) 0.024(3) 0.021(3) 0.049(3)
C28 0.091(5) 0.112(6) 0.083(6) 0.063(5) 0.032(4) 0.071(5)
C29 0.060(3) 0.076(4) 0.051(4) 0.017(3) 0.017(3) 0.050(3)
C30 0.051(3) 0.066(3) 0.035(3) 0.007(2) 0.007(2) 0.032(3)
C31 0.103(5) 0.037(2) 0.058(4) 0.012(3) 0.031(4) 0.014(3)
C32 0.061(3) 0.035(2) 0.041(3) 0.011(2) 0.014(2) 0.013(2)
C33 0.059(3) 0.035(2) 0.040(3) 0.009(2) 0.012(2) 0.019(2)
C34 0.057(3) 0.035(2) 0.029(2) 0.0128(19) 0.005(2) 0.0139(19)
C35 0.0387(19) 0.0310(18) 0.029(2) 0.0067(15) 0.0063(18) 0.0146(17)
C36 0.0365(19) 0.0353(19) 0.033(2) 0.0092(16) 0.0093(18) 0.0185(18)
C37 0.0354(19) 0.0311(18) 0.037(2) 0.0109(15) 0.0125(18) 0.0184(18)
C38 0.048(2) 0.0342(19) 0.035(3) 0.0122(17) 0.011(2) 0.0204(19)
C39 0.078(4) 0.053(3) 0.037(3) 0.025(3) 0.022(3) 0.017(2)
C40 0.066(3) 0.053(3) 0.028(3) 0.017(2) 0.011(2) 0.022(2)
C41 0.045(2) 0.044(2) 0.028(2) 0.0076(18) 0.008(2) 0.018(2)
C42 0.061(3) 0.047(2) 0.032(3) 0.015(2) 0.013(2) 0.024(2)
C43 0.059(3) 0.041(2) 0.035(3) 0.015(2) 0.014(2) 0.023(2)
C44 0.048(3) 0.068(3) 0.045(3) 0.015(2) 0.019(2) 0.028(3)
C45 0.0335(19) 0.0344(19) 0.038(3) 0.0045(15) 0.0085(19) 0.0124(18)
C46 0.038(2) 0.039(2) 0.038(3) 0.0104(16) 0.0089(19) 0.0214(19)
C47 0.0352(19) 0.0328(18) 0.035(2) 0.0094(15) 0.0101(18) 0.0204(18)
C48 0.0352(18) 0.0299(17) 0.036(2) 0.0082(15) 0.0114(18) 0.0184(17)
C49 0.042(2) 0.0337(19) 0.033(2) 0.0071(16) 0.0054(19) 0.0194(18)
C50 0.056(3) 0.035(2) 0.037(3) 0.0061(19) 0.009(2) 0.0163(19)
C51 0.092(4) 0.051(3) 0.037(3) 0.007(3) 0.006(3) 0.027(3)
C52 0.098(5) 0.053(3) 0.042(4) 0.002(3) 0.001(3) 0.022(3)
C53 0.179(12) 0.074(5) 0.046(5) -0.011(6) -0.007(6) 0.024(4)
C54 0.043(2) 0.039(2) 0.034(3) 0.0112(17) 0.0123(19) 0.0215(19)
C55 0.049(2) 0.034(2) 0.045(3) 0.0106(18) 0.013(2) 0.024(2)
C56 0.053(3) 0.032(2) 0.056(3) 0.0083(19) 0.014(2) 0.026(2)
C57 0.049(2) 0.0304(19) 0.042(3) 0.0067(18) 0.006(2) 0.0156(19)
C58 0.115(6) 0.043(3) 0.038(4) 0.003(3) -0.005(4) 0.011(3)
C59 0.077(4) 0.035(2) 0.049(4) -0.002(2) -0.004(3) 0.015(2)
C60 0.065(3) 0.043(2) 0.059(4) 0.023(2) 0.025(3) 0.022(3)
C61 0.037(2) 0.046(2) 0.032(2) 0.0119(17) 0.0123(18) 0.0217(19)
C62 0.0353(19) 0.040(2) 0.028(2) 0.0086(16) 0.0107(18) 0.0179(18)
C63 0.0331(18) 0.040(2) 0.025(2) 0.0089(16) 0.0078(17) 0.0181(18)
C64 0.047(2) 0.041(2) 0.031(2) 0.0126(18) 0.015(2) 0.0206(19)
C65 0.060(3) 0.042(2) 0.034(3) 0.008(2) 0.007(2) 0.021(2)
C66 0.092(4) 0.046(3) 0.034(3) 0.012(3) 0.005(3) 0.018(2)
C67 0.102(5) 0.041(3) 0.049(4) 0.019(3) 0.011(3) 0.020(3)
C68 0.228(15) 0.049(4) 0.063(6) 0.040(6) 0.004(7) 0.019(4)
C69 0.039(2) 0.042(2) 0.029(2) 0.0048(17) 0.0052(19) 0.0154(19)
C70 0.050(2) 0.046(2) 0.028(2) 0.0121(19) 0.010(2) 0.0218(19)
C71 0.051(2) 0.057(3) 0.036(3) 0.014(2) 0.012(2) 0.032(2)
C72 0.055(3) 0.052(3) 0.039(3) 0.017(2) 0.015(2) 0.033(2)
C73 0.055(3) 0.063(3) 0.052(4) 0.004(2) 0.017(3) 0.038(3)
C74 0.088(4) 0.060(3) 0.052(4) 0.031(3) 0.021(3) 0.040(3)
C75 0.128(7) 0.045(3) 0.063(5) 0.021(4) 0.009(4) 0.033(3)
C76 0.0322(18) 0.0343(19) 0.034(2) 0.0062(15) 0.0062(18) 0.0116(18)
C77 0.0331(18) 0.0297(17) 0.029(2) 0.0051(15) 0.0049(17) 0.0105(17)
C78 0.0345(19) 0.0349(19) 0.026(2) 0.0081(15) 0.0063(17) 0.0068(17)
C79 0.041(2) 0.044(2) 0.031(3) 0.0099(18) 0.0089(19) 0.018(2)
C80 0.049(2) 0.043(2) 0.038(3) 0.0125(19) 0.015(2) 0.023(2)
C81 0.060(3) 0.052(3) 0.060(4) 0.018(2) 0.028(3) 0.036(3)
C82 0.062(3) 0.085(4) 0.072(5) 0.019(3) 0.026(3) 0.059(4)
C83 0.092(5) 0.112(6) 0.118(8) 0.045(5) 0.052(5) 0.099(6)
C84 0.036(2) 0.0330(19) 0.041(3) 0.0054(16) 0.0085(19) 0.0162(19)
C85 0.060(3) 0.068(3) 0.028(3) 0.012(3) 0.013(2) 0.019(2)
C86 0.081(5) 0.083(4) 0.045(4) 0.007(4) 0.036(4) 0.010(3)
C87 0.058(3) 0.051(3) 0.029(3) 0.008(2) 0.003(2) 0.004(2)
C88 0.052(3) 0.037(2) 0.032(3) 0.0103(19) 0.005(2) 0.0011(19)
C89 0.123(7) 0.092(5) 0.036(4) 0.013(5) 0.000(4) 0.036(4)
C90 0.176(11) 0.110(7) 0.061(6) 0.015(7) 0.022(6) 0.064(6)
C91 0.0381(19) 0.0305(18) 0.037(3) 0.0102(16) 0.0081(19) 0.0143(18)
C92 0.0310(18) 0.0277(17) 0.032(2) 0.0052(14) 0.0065(17) 0.0098(16)
C93 0.0307(18) 0.0326(18) 0.032(2) 0.0048(15) 0.0056(17) 0.0111(17)
C94 0.040(2) 0.036(2) 0.031(3) 0.0044(17) 0.0067(19) 0.0130(18)
C95 0.057(3) 0.038(2) 0.034(3) 0.009(2) 0.008(2) 0.016(2)
C96 0.096(5) 0.041(2) 0.045(3) 0.014(3) 0.014(3) 0.022(2)
C97 0.112(6) 0.056(3) 0.048(4) 0.018(3) 0.023(4) 0.033(3)
C98 0.232(15) 0.068(5) 0.068(6) 0.024(7) 0.041(8) 0.048(5)
C99 0.048(2) 0.0319(19) 0.028(2) 0.0076(17) 0.0082(19) 0.0087(17)
C100 0.046(2) 0.044(2) 0.030(3) 0.0056(19) 0.008(2) 0.009(2)
C101 0.048(2) 0.042(2) 0.025(2) 0.0062(18) 0.005(2) 0.0099(19)
C102 0.081(4) 0.054(3) 0.032(3) 0.005(3) 0.019(3) 0.016(2)
C103 0.123(6) 0.067(4) 0.045(4) 0.013(4) 0.023(4) 0.035(3)
C104 0.058(3) 0.053(3) 0.036(3) 0.011(2) -0.005(2) 0.012(2)
C105 0.0343(19) 0.0354(19) 0.036(2) 0.0086(16) 0.0077(18) 0.0152(18)
C106 0.039(2) 0.048(2) 0.040(3) 0.0148(18) 0.012(2) 0.029(2)
C107 0.0371(19) 0.0332(18) 0.035(2) 0.0087(16) 0.0092(18) 0.0208(18)
C108 0.0382(19) 0.0309(18) 0.040(3) 0.0084(16) 0.0108(19) 0.0197(18)
C109 0.038(2) 0.0322(19) 0.036(3) 0.0084(16) 0.0100(19) 0.0140(18)
C110 0.042(2) 0.038(2) 0.034(3) 0.0043(17) 0.0025(19) 0.0169(19)
C111 0.048(3) 0.063(3) 0.040(3) 0.007(2) 0.000(2) 0.026(3)
C112 0.059(3) 0.078(4) 0.036(3) 0.013(3) 0.004(3) 0.017(3)
C113 0.069(4) 0.123(7) 0.035(4) 0.004(4) 0.002(3) 0.024(4)
C114 0.036(2) 0.043(2) 0.042(3) 0.0124(17) 0.0122(19) 0.026(2)
C115 0.054(3) 0.031(2) 0.062(4) 0.002(2) 0.005(3) 0.014(2)
C116 0.052(3) 0.053(3) 0.108(7) -0.013(3) -0.014(4) 0.039(4)
C117 0.135(8) 0.043(3) 0.048(4) 0.019(4) 0.009(5) 0.003(3)
C118 0.161(10) 0.063(4) 0.046(5) 0.003(5) -0.012(5) 0.000(4)
C119 0.059(3) 0.032(2) 0.069(4) 0.008(2) 0.015(3) 0.025(2)
C120 0.056(3) 0.040(2) 0.062(4) 0.013(2) 0.021(3) 0.033(2)
C121 0.042(2) 0.052(2) 0.052(3) 0.0172(19) 0.020(2) 0.036(2)
C122 0.041(2) 0.044(2) 0.024(2) 0.0121(17) 0.0122(18) 0.0198(19)
C123 0.042(2) 0.044(2) 0.024(2) 0.0073(18) 0.0065(18) 0.0157(19)
C124 0.051(2) 0.037(2) 0.028(2) 0.0056(18) 0.009(2) 0.0138(19)
C125 0.071(3) 0.035(2) 0.033(3) 0.008(2) 0.000(2) 0.016(2)
C126 0.063(3) 0.045(2) 0.036(3) 0.007(2) 0.000(2) 0.020(2)
C127 0.057(3) 0.043(2) 0.043(3) 0.004(2) 0.005(2) 0.026(2)
C128 0.075(4) 0.048(3) 0.055(4) 0.004(3) -0.004(3) 0.034(3)
C129 0.047(2) 0.049(2) 0.032(2) 0.0170(19) 0.012(2) 0.025(2)
C130 0.095(4) 0.044(3) 0.045(3) 0.020(3) 0.019(3) 0.025(2)
C131 0.096(4) 0.039(2) 0.036(3) 0.015(3) 0.014(3) 0.016(2)
C132 0.070(3) 0.042(2) 0.032(3) 0.016(2) 0.017(2) 0.016(2)
C133 0.076(4) 0.060(3) 0.066(4) 0.029(3) 0.035(3) 0.037(3)
C134 0.085(4) 0.050(3) 0.028(3) 0.013(3) 0.002(3) 0.013(2)
C135 0.070(3) 0.060(3) 0.030(3) 0.019(3) 0.007(3) 0.019(2)
C136 0.086(4) 0.041(2) 0.043(3) 0.000(3) 0.018(3) 0.016(2)
C137 0.063(3) 0.038(2) 0.039(3) 0.008(2) 0.014(2) 0.017(2)
C138 0.067(3) 0.042(2) 0.040(3) 0.006(2) 0.014(3) 0.022(2)
C139 0.067(3) 0.047(3) 0.034(3) 0.000(2) 0.008(2) 0.025(2)
C140 0.053(2) 0.036(2) 0.035(3) 0.0109(18) 0.014(2) 0.0210(19)
C141 0.045(2) 0.037(2) 0.040(3) 0.0087(17) 0.009(2) 0.025(2)
C142 0.040(2) 0.0332(19) 0.042(3) 0.0130(16) 0.0118(19) 0.0246(19)
C143 0.039(2) 0.036(2) 0.050(3) 0.0122(17) 0.008(2) 0.014(2)
C144 0.047(2) 0.036(2) 0.039(3) 0.0056(18) 0.006(2) 0.023(2)
C145 0.060(3) 0.043(2) 0.031(3) 0.009(2) 0.001(2) 0.019(2)
C146 0.084(4) 0.060(3) 0.048(4) 0.007(3) 0.007(3) 0.040(3)
C147 0.070(3) 0.051(3) 0.051(4) 0.004(2) 0.005(3) 0.038(3)
C148 0.092(4) 0.049(3) 0.032(3) 0.012(3) 0.001(3) 0.024(2)
C149 0.082(4) 0.041(2) 0.041(3) 0.003(3) -0.006(3) 0.012(2)
C150 0.063(3) 0.051(3) 0.058(4) 0.014(3) -0.006(3) 0.019(3)
C151 0.044(2) 0.0327(19) 0.032(2) 0.0071(16) 0.0055(19) 0.0133(18)
C152 0.0333(18) 0.0313(17) 0.027(2) 0.0072(15) 0.0066(17) 0.0125(16)
C153 0.0382(19) 0.0285(17) 0.033(2) 0.0041(15) 0.0091(18) 0.0127(17)
C154 0.044(2) 0.0321(18) 0.028(2) 0.0092(16) 0.0114(19) 0.0172(17)
C155 0.055(3) 0.036(2) 0.032(3) 0.0036(19) 0.005(2) 0.019(2)
C156 0.052(2) 0.040(2) 0.030(3) 0.0087(19) 0.006(2) 0.0137(19)
C157 0.056(3) 0.054(3) 0.034(3) 0.012(2) 0.008(2) 0.024(2)
C158 0.097(5) 0.074(4) 0.037(4) 0.030(4) 0.003(3) 0.023(3)
C159 0.039(2) 0.047(2) 0.031(2) 0.0134(17) 0.0134(19) 0.0193(19)
C160 0.054(2) 0.0301(19) 0.036(3) 0.0058(18) 0.002(2) 0.0149(19)
C161 0.063(3) 0.033(2) 0.045(3) 0.008(2) 0.010(2) 0.020(2)
C162 0.049(2) 0.036(2) 0.040(3) 0.0128(18) 0.013(2) 0.022(2)
C163 0.068(3) 0.057(3) 0.049(4) 0.014(3) -0.001(3) 0.033(3)
C164 0.060(3) 0.044(2) 0.047(3) 0.008(2) 0.007(2) 0.029(2)
C165 0.051(3) 0.065(3) 0.065(4) 0.026(2) 0.022(3) 0.042(3)
C166 0.088(5) 0.062(3) 0.070(5) 0.001(3) 0.005(4) 0.046(4)
C167 0.057(3) 0.044(2) 0.052(3) 0.010(2) 0.017(3) 0.029(2)
C168 0.052(2) 0.042(2) 0.034(3) 0.0066(19) 0.007(2) 0.021(2)
C169 0.060(3) 0.034(2) 0.032(3) 0.0099(19) 0.014(2) 0.0156(19)
C170 0.039(2) 0.0298(17) 0.030(2) 0.0058(16) 0.0062(18) 0.0122(17)
C171 0.0387(19) 0.0354(19) 0.027(2) 0.0084(16) 0.0075(18) 0.0166(17)
C172 0.0311(17) 0.0377(19) 0.030(2) 0.0082(15) 0.0070(17) 0.0201(18)
C173 0.045(2) 0.037(2) 0.029(2) 0.0043(17) 0.0090(19) 0.0172(18)
C174 0.0347(19) 0.042(2) 0.040(3) 0.0113(17) 0.0069(19) 0.024(2)
C175 0.044(2) 0.0344(19) 0.031(2) 0.0075(17) 0.0069(19) 0.0121(18)
C176 0.041(2) 0.045(2) 0.057(4) 0.004(2) 0.004(2) 0.020(2)
C177 0.054(3) 0.042(2) 0.027(2) 0.007(2) 0.005(2) 0.0099(19)
C178 0.056(3) 0.041(2) 0.024(2) 0.0050(19) 0.007(2) 0.0134(19)
C179 0.062(3) 0.034(2) 0.044(3) 0.004(2) 0.013(3) 0.012(2)
C180 0.066(3) 0.043(2) 0.056(4) -0.003(2) 0.011(3) 0.026(3)

loop_
_atom_type_symbol
_atom_type_description
_atom_type_scat_dispersion_real
_atom_type_scat_dispersion_imag
_atom_type_scat_source
C C 0.0181 0.0091 'International Tables Vol C Tables 4.2.6.8 and 6.1.1.4'
H H 0.0000 0.0000 'International Tables Vol C Tables 4.2.6.8 and 6.1.1.4'
O O 0.0492 0.0322 'International Tables Vol C Tables 4.2.6.8 and 6.1.1.4'

loop_
_geom_angle_atom_site_label_1
_geom_angle_atom_site_label_2
_geom_angle_atom_site_label_3
_geom_angle_site_symmetry_1
_geom_angle_site_symmetry_3
_geom_angle
_geom_angle_publ_flag
H312 O00H H313 . . 97.(7) ?
H305 O00L H306 . . 109.(8) ?
H317 O00M H318 . . 105.(7) ?
H298 O00P H299 . . 109.(6) ?
H310 O00Q H311 . . 111.(9) ?
H296 O00T H297 . . 100.(6) ?
C8 O1 H300 . . 102.(6) ?
C7 O2 H301 . . 110.(4) ?
C16 O3 H302 . . 111.(5) ?
C17 O4 H291 . . 115.(4) ?
C38 O5 H316 . . 114.(6) ?
C37 O6 H323 . . 118.(5) ?
C54 O7 H292 . . 118.(3) ?
C47 O8 H304 . . 116.(6) ?
C69 O9 H307 . . 113.(5) ?
C62 O10 H290 . . 117.(4) ?
C84 O11 H309 . . 116.(5) ?
C77 O12 H308 . . 110.(4) ?
C91 O13 H295 . . 108.(4) ?
C92 O14 H319 . . 105.(5) ?
C106 O15 H322 . . 107.(3) ?
C107 O16 H294 . . 114.(4) ?
C129 O17 H289 . . 112.(5) ?
C122 O18 H321 . . 126.(7) ?
C144 O19 H314 . . 109.(5) ?
C142 O20 H315 . . 102.(6) ?
C152 O22 H320 . . 111.(4) ?
C173 O23 H293 . . 117.(5) ?
C172 O24 H303 . . 104.(5) ?
C2 C1 H18 . . 109.5 ?
C2 C1 H19 . . 109.5 ?
H18 C1 H19 . . 109.5 ?
C2 C1 H1 . . 109.5 ?
H18 C1 H1 . . 109.5 ?
H19 C1 H1 . . 109.5 ?
C3 C2 C10 . . 127.4(6) ?
C3 C2 C1 . . 119.2(5) ?
C10 C2 C1 . . 113.4(5) ?
C2 C3 C4 . . 131.4(5) ?
C2 C3 H20 . . 114.3 ?
C4 C3 H20 . . 114.3 ?
C3 C4 C5 . . 116.6(4) ?
C3 C4 H22 . . 108.1 ?
C5 C4 H22 . . 108.1 ?
C3 C4 H21 . . 108.1 ?
C5 C4 H21 . . 108.1 ?
H22 C4 H21 . . 107.3 ?
C4 C5 C12 . . 115.7(4) ?
C4 C5 C6 . . 118.8(4) ?
C12 C5 C6 . . 107.6(4) ?
C4 C5 H23 . . 104.3 ?
C12 C5 H23 . . 104.3 ?
C6 C5 H23 . . 104.3 ?
C7 C6 C14 . . 114.4(4) ?
C7 C6 C5 . . 121.6(4) ?
C14 C6 C5 . . 104.0(4) ?
C7 C6 H24 . . 105.1 ?
C14 C6 H24 . . 105.1 ?
C5 C6 H24 . . 105.1 ?
O2 C7 C9 . . 106.0(3) ?
O2 C7 C6 . . 110.1(4) ?
C9 C7 C6 . . 116.4(4) ?
O2 C7 C8 . . 108.4(3) ?
C9 C7 C8 . . 108.8(4) ?
C6 C7 C8 . . 107.0(4) ?
O1 C8 C7 . . 109.2(4) ?
O1 C8 H3 . . 109.8 ?
C7 C8 H3 . . 109.8 ?
O1 C8 H2 . . 109.8 ?
C7 C8 H2 . . 109.8 ?
H3 C8 H2 . . 108.3 ?
C7 C9 H5 . . 109.5 ?
C7 C9 H4 . . 109.5 ?
H5 C9 H4 . . 109.5 ?
C7 C9 H6 . . 109.5 ?
H5 C9 H6 . . 109.5 ?
H4 C9 H6 . . 109.5 ?
C2 C10 C11 . . 118.7(5) ?
C2 C10 H17 . . 107.6 ?
C11 C10 H17 . . 107.6 ?
C2 C10 H7 . . 107.6 ?
C11 C10 H7 . . 107.6 ?
H17 C10 H7 . . 107.1 ?
C12 C11 C10 . . 117.0(5) ?
C12 C11 H8 . . 108.1 ?
C10 C11 H8 . . 108.1 ?
C12 C11 H9 . . 108.1 ?
C10 C11 H9 . . 108.1 ?
H8 C11 H9 . . 107.3 ?
C15 C12 C11 . . 110.6(5) ?
C15 C12 C5 . . 113.5(5) ?
C11 C12 C5 . . 111.8(4) ?
C15 C12 C13 . . 110.4(5) ?
C11 C12 C13 . . 110.4(5) ?
C5 C12 C13 . . 99.7(4) ?
C14 C13 C12 . . 104.4(5) ?
C14 C13 H10 . . 110.9 ?
C12 C13 H10 . . 110.9 ?
C14 C13 H13 . . 110.9 ?
C12 C13 H13 . . 110.9 ?
H10 C13 H13 . . 108.9 ?
C13 C14 C6 . . 104.5(4) ?
C13 C14 H12 . . 110.9 ?
C6 C14 H12 . . 110.9 ?
C13 C14 H11 . . 110.9 ?
C6 C14 H11 . . 110.9 ?
H12 C14 H11 . . 108.9 ?
C12 C15 H14 . . 109.5 ?
C12 C15 H15 . . 109.5 ?
H14 C15 H15 . . 109.5 ?
C12 C15 H16 . . 109.5 ?
H14 C15 H16 . . 109.5 ?
H15 C15 H16 . . 109.5 ?
O3 C16 C17 . . 113.5(4) ?
O3 C16 H47 . . 108.9 ?
C17 C16 H47 . . 108.9 ?
O3 C16 H48 . . 108.9 ?
C17 C16 H48 . . 108.9 ?
H47 C16 H48 . . 107.7 ?
O4 C17 C24 . . 110.5(4) ?
O4 C17 C18 . . 105.0(3) ?
C24 C17 C18 . . 116.2(3) ?
O4 C17 C16 . . 107.8(3) ?
C24 C17 C16 . . 107.8(4) ?
C18 C17 C16 . . 109.3(4) ?
C17 C18 C30 . . 114.3(4) ?
C17 C18 C19 . . 120.2(4) ?
C30 C18 C19 . . 105.7(4) ?
C17 C18 H46 . . 105.1 ?
C30 C18 H46 . . 105.1 ?
C19 C18 H46 . . 105.1 ?
C20 C19 C27 . . 114.5(4) ?
C20 C19 C18 . . 119.7(4) ?
C27 C19 C18 . . 105.8(4) ?
C20 C19 H29 . . 105.2 ?
C27 C19 H29 . . 105.2 ?
C18 C19 H29 . . 105.2 ?
C21 C20 C19 . . 114.7(4) ?
C21 C20 H45 . . 108.6 ?
C19 C20 H45 . . 108.6 ?
C21 C20 H30 . . 108.6 ?
C19 C20 H30 . . 108.6 ?
H45 C20 H30 . . 107.6 ?
C22 C21 C20 . . 131.7(7) ?
C22 C21 H44 . . 114.2 ?
C20 C21 H44 . . 114.2 ?
C21 C22 C25 . . 126.7(7) ?
C21 C22 C23 . . 119.2(8) ?
C25 C22 C23 . . 114.0(7) ?
C22 C23 H42 . . 109.5 ?
C22 C23 H43 . . 109.5 ?
H42 C23 H43 . . 109.5 ?
C22 C23 H25 . . 109.5 ?
H42 C23 H25 . . 109.5 ?
H43 C23 H25 . . 109.5 ?
C17 C24 H27 . . 109.5 ?
C17 C24 H26 . . 109.5 ?
H27 C24 H26 . . 109.5 ?
C17 C24 H28 . . 109.5 ?
H27 C24 H28 . . 109.5 ?
H26 C24 H28 . . 109.5 ?
C22 C25 C26 . . 120.0(7) ?
C22 C25 H41 . . 107.3 ?
C26 C25 H41 . . 107.3 ?
C22 C25 H31 . . 107.3 ?
C26 C25 H31 . . 107.3 ?
H41 C25 H31 . . 106.9 ?
C27 C26 C25 . . 116.9(7) ?
C27 C26 H40 . . 108.1 ?
C25 C26 H40 . . 108.1 ?
C27 C26 H39 . . 108.1 ?
C25 C26 H39 . . 108.1 ?
H40 C26 H39 . . 107.3 ?
C26 C27 C29 . . 110.8(5) ?
C26 C27 C28 . . 112.1(6) ?
C29 C27 C28 . . 108.5(6) ?
C26 C27 C19 . . 110.0(6) ?
C29 C27 C19 . . 101.9(4) ?
C28 C27 C19 . . 113.1(5) ?
C27 C28 H33 . . 109.5 ?
C27 C28 H32 . . 109.5 ?
H33 C28 H32 . . 109.5 ?
C27 C28 H34 . . 109.5 ?
H33 C28 H34 . . 109.5 ?
H32 C28 H34 . . 109.5 ?
C30 C29 C27 . . 104.9(4) ?
C30 C29 H35 . . 110.8 ?
C27 C29 H35 . . 110.8 ?
C30 C29 H38 . . 110.8 ?
C27 C29 H38 . . 110.8 ?
H35 C29 H38 . . 108.8 ?
C29 C30 C18 . . 103.4(5) ?
C29 C30 H36 . . 111.1 ?
C18 C30 H36 . . 111.1 ?
C29 C30 H37 . . 111.1 ?
C18 C30 H37 . . 111.1 ?
H36 C30 H37 . . 109.0 ?
C32 C31 H65 . . 109.5 ?
C32 C31 H49 . . 109.5 ?
H65 C31 H49 . . 109.5 ?
C32 C31 H64 . . 109.5 ?
H65 C31 H64 . . 109.5 ?
H49 C31 H64 . . 109.5 ?
C33 C32 C39 . . 126.7(5) ?
C33 C32 C31 . . 119.8(5) ?
C39 C32 C31 . . 113.4(5) ?
C32 C33 C34 . . 130.3(5) ?
C32 C33 H52 . . 114.9 ?
C34 C33 H52 . . 114.9 ?
C33 C34 C35 . . 114.8(4) ?
C33 C34 H66 . . 108.6 ?
C35 C34 H66 . . 108.6 ?
C33 C34 H67 . . 108.6 ?
C35 C34 H67 . . 108.6 ?
H66 C34 H67 . . 107.5 ?
C34 C35 C41 . . 116.3(4) ?
C34 C35 C36 . . 119.2(4) ?
C41 C35 C36 . . 106.4(3) ?
C34 C35 H68 . . 104.4 ?
C41 C35 H68 . . 104.4 ?
C36 C35 H68 . . 104.4 ?
C37 C36 C43 . . 114.2(4) ?
C37 C36 C35 . . 121.7(4) ?
C43 C36 C35 . . 104.0(4) ?
C37 C36 H69 . . 105.2 ?
C43 C36 H69 . . 105.2 ?
C35 C36 H69 . . 105.2 ?
O6 C37 C45 . . 105.0(4) ?
O6 C37 C36 . . 110.8(3) ?
C45 C37 C36 . . 115.6(3) ?
O6 C37 C38 . . 108.5(3) ?
C45 C37 C38 . . 109.9(4) ?
C36 C37 C38 . . 107.0(4) ?
O5 C38 C37 . . 110.0(4) ?
O5 C38 H50 . . 109.7 ?
C37 C38 H50 . . 109.7 ?
O5 C38 H51 . . 109.7 ?
C37 C38 H51 . . 109.7 ?
H50 C38 H51 . . 108.2 ?
C32 C39 C40 . . 117.4(5) ?
C32 C39 H62 . . 108.0 ?
C40 C39 H62 . . 108.0 ?
C32 C39 H63 . . 108.0 ?
C40 C39 H63 . . 108.0 ?
H62 C39 H63 . . 107.2 ?
C39 C40 C41 . . 117.0(5) ?
C39 C40 H53 . . 108.0 ?
C41 C40 H53 . . 108.0 ?
C39 C40 H54 . . 108.0 ?
C41 C40 H54 . . 108.0 ?
H53 C40 H54 . . 107.3 ?
C42 C41 C44 . . 110.3(4) ?
C42 C41 C40 . . 110.5(4) ?
C44 C41 C40 . . 110.5(4) ?
C42 C41 C35 . . 101.5(4) ?
C44 C41 C35 . . 113.0(4) ?
C40 C41 C35 . . 110.7(4) ?
C41 C42 C43 . . 104.9(4) ?
C41 C42 H58 . . 110.8 ?
C43 C42 H58 . . 110.8 ?
C41 C42 H55 . . 110.8 ?
C43 C42 H55 . . 110.8 ?
H58 C42 H55 . . 108.8 ?
C42 C43 C36 . . 105.1(4) ?
C42 C43 H57 . . 110.7 ?
C36 C43 H57 . . 110.7 ?
C42 C43 H56 . . 110.7 ?
C36 C43 H56 . . 110.7 ?
H57 C43 H56 . . 108.8 ?
C41 C44 H59 . . 109.5 ?
C41 C44 H60 . . 109.5 ?
H59 C44 H60 . . 109.5 ?
C41 C44 H61 . . 109.5 ?
H59 C44 H61 . . 109.5 ?
H60 C44 H61 . . 109.5 ?
C37 C45 H71 . . 109.5 ?
C37 C45 H72 . . 109.5 ?
H71 C45 H72 . . 109.5 ?
C37 C45 H70 . . 109.5 ?
H71 C45 H70 . . 109.5 ?
H72 C45 H70 . . 109.5 ?
C47 C46 H77 . . 109.5 ?
C47 C46 H78 . . 109.5 ?
H77 C46 H78 . . 109.5 ?
C47 C46 H73 . . 109.5 ?
H77 C46 H73 . . 109.5 ?
H78 C46 H73 . . 109.5 ?
O8 C47 C54 . . 108.3(3) ?
O8 C47 C46 . . 109.8(3) ?
C54 C47 C46 . . 107.1(4) ?
O8 C47 C48 . . 105.2(3) ?
C54 C47 C48 . . 109.6(3) ?
C46 C47 C48 . . 116.6(3) ?
C55 C48 C47 . . 114.4(4) ?
C55 C48 C49 . . 104.9(3) ?
C47 C48 C49 . . 121.3(3) ?
C55 C48 H96 . . 104.9 ?
C47 C48 H96 . . 104.9 ?
C49 C48 H96 . . 104.9 ?
C50 C49 C57 . . 114.3(4) ?
C50 C49 C48 . . 119.7(4) ?
C57 C49 C48 . . 106.0(4) ?
C50 C49 H81 . . 105.2 ?
C57 C49 H81 . . 105.2 ?
C48 C49 H81 . . 105.2 ?
C51 C50 C49 . . 116.2(4) ?
C51 C50 H89 . . 108.2 ?
C49 C50 H89 . . 108.2 ?
C51 C50 H90 . . 108.2 ?
C49 C50 H90 . . 108.2 ?
H89 C50 H90 . . 107.4 ?
C52 C51 C50 . . 132.6(6) ?
C52 C51 H88 . . 113.7 ?
C50 C51 H88 . . 113.7 ?
C51 C52 C53 . . 119.3(6) ?
C51 C52 C58 . . 129.3(7) ?
C53 C52 C58 . . 111.1(6) ?
C52 C53 H86 . . 109.5 ?
C52 C53 H87 . . 109.5 ?
H86 C53 H87 . . 109.5 ?
C52 C53 H74 . . 109.5 ?
H86 C53 H74 . . 109.5 ?
H87 C53 H74 . . 109.5 ?
O7 C54 C47 . . 114.1(4) ?
O7 C54 H76 . . 108.7 ?
C47 C54 H76 . . 108.7 ?
O7 C54 H75 . . 108.7 ?
C47 C54 H75 . . 108.7 ?
H76 C54 H75 . . 107.6 ?
C56 C55 C48 . . 104.1(4) ?
C56 C55 H95 . . 110.9 ?
C48 C55 H95 . . 110.9 ?
C56 C55 H79 . . 110.9 ?
C48 C55 H79 . . 110.9 ?
H95 C55 H79 . . 109.0 ?
C57 C56 C55 . . 103.8(4) ?
C57 C56 H94 . . 111.0 ?
C55 C56 H94 . . 111.0 ?
C57 C56 H80 . . 111.0 ?
C55 C56 H80 . . 111.0 ?
H94 C56 H80 . . 109.0 ?
C56 C57 C59 . . 111.0(4) ?
C56 C57 C60 . . 109.2(5) ?
C59 C57 C60 . . 110.4(5) ?
C56 C57 C49 . . 102.4(4) ?
C59 C57 C49 . . 110.9(4) ?
C60 C57 C49 . . 112.7(4) ?
C52 C58 C59 . . 119.9(6) ?
C52 C58 H83 . . 107.4 ?
C59 C58 H83 . . 107.4 ?
C52 C58 H82 . . 107.4 ?
C59 C58 H82 . . 107.4 ?
H83 C58 H82 . . 106.9 ?
C58 C59 C57 . . 116.9(6) ?
C58 C59 H85 . . 108.1 ?
C57 C59 H85 . . 108.1 ?
C58 C59 H84 . . 108.1 ?
C57 C59 H84 . . 108.1 ?
H85 C59 H84 . . 107.3 ?
C57 C60 H91 . . 109.5 ?
C57 C60 H92 . . 109.5 ?
H91 C60 H92 . . 109.5 ?
C57 C60 H93 . . 109.5 ?
H91 C60 H93 . . 109.5 ?
H92 C60 H93 . . 109.5 ?
C62 C61 H118 . . 109.5 ?
C62 C61 H119 . . 109.5 ?
H118 C61 H119 . . 109.5 ?
C62 C61 H97 . . 109.5 ?
H118 C61 H97 . . 109.5 ?
H119 C61 H97 . . 109.5 ?
O10 C62 C63 . . 105.5(3) ?
O10 C62 C61 . . 109.4(4) ?
C63 C62 C61 . . 116.9(3) ?
O10 C62 C69 . . 108.4(3) ?
C63 C62 C69 . . 109.6(4) ?
C61 C62 C69 . . 106.9(3) ?
C62 C63 C70 . . 114.8(3) ?
C62 C63 C64 . . 121.0(4) ?
C70 C63 C64 . . 104.7(3) ?
C62 C63 H117 . . 105.0 ?
C70 C63 H117 . . 105.0 ?
C64 C63 H117 . . 105.0 ?
C65 C64 C72 . . 115.1(4) ?
C65 C64 C63 . . 119.4(4) ?
C72 C64 C63 . . 105.4(4) ?
C65 C64 H110 . . 105.2 ?
C72 C64 H110 . . 105.2 ?
C63 C64 H110 . . 105.2 ?
C64 C65 C66 . . 115.9(5) ?
C64 C65 H109 . . 108.3 ?
C66 C65 H109 . . 108.3 ?
C64 C65 H108 . . 108.3 ?
C66 C65 H108 . . 108.3 ?
H109 C65 H108 . . 107.4 ?
C67 C66 C65 . . 132.0(6) ?
C67 C66 H107 . . 114.0 ?
C65 C66 H107 . . 114.0 ?
C66 C67 C68 . . 119.4(7) ?
C66 C67 C75 . . 129.6(6) ?
C68 C67 C75 . . 110.7(6) ?
C67 C68 H106 . . 109.5 ?
C67 C68 H105 . . 109.5 ?
H106 C68 H105 . . 109.5 ?
C67 C68 H98 . . 109.5 ?
H106 C68 H98 . . 109.5 ?
H105 C68 H98 . . 109.5 ?
O9 C69 C62 . . 113.7(4) ?
O9 C69 H120 . . 108.8 ?
C62 C69 H120 . . 108.8 ?
O9 C69 H99 . . 108.8 ?
C62 C69 H99 . . 108.8 ?
H120 C69 H99 . . 107.7 ?
C71 C70 C63 . . 104.3(4) ?
C71 C70 H116 . . 110.9 ?
C63 C70 H116 . . 110.9 ?
C71 C70 H100 . . 110.9 ?
C63 C70 H100 . . 110.9 ?
H116 C70 H100 . . 108.9 ?
C70 C71 C72 . . 104.2(4) ?
C70 C71 H114 . . 110.9 ?
C72 C71 H114 . . 110.9 ?
C70 C71 H115 . . 110.9 ?
C72 C71 H115 . . 110.9 ?
H114 C71 H115 . . 108.9 ?
C71 C72 C74 . . 111.4(5) ?
C71 C72 C73 . . 109.4(4) ?
C74 C72 C73 . . 110.4(5) ?
C71 C72 C64 . . 102.6(4) ?
C74 C72 C64 . . 110.5(4) ?
C73 C72 C64 . . 112.3(4) ?
C72 C73 H102 . . 109.5 ?
C72 C73 H103 . . 109.5 ?
H102 C73 H103 . . 109.5 ?
C72 C73 H101 . . 109.5 ?
H102 C73 H101 . . 109.5 ?
H103 C73 H101 . . 109.5 ?
C75 C74 C72 . . 116.9(6) ?
C75 C74 H112 . . 108.1 ?
C72 C74 H112 . . 108.1 ?
C75 C74 H113 . . 108.1 ?
C72 C74 H113 . . 108.1 ?
H112 C74 H113 . . 107.3 ?
C67 C75 C74 . . 120.0(6) ?
C67 C75 H111 . . 107.3 ?
C74 C75 H111 . . 107.3 ?
C67 C75 H104 . . 107.3 ?
C74 C75 H104 . . 107.3 ?
H111 C75 H104 . . 106.9 ?
C77 C76 H124 . . 109.5 ?
C77 C76 H125 . . 109.5 ?
H124 C76 H125 . . 109.5 ?
C77 C76 H121 . . 109.5 ?
H124 C76 H121 . . 109.5 ?
H125 C76 H121 . . 109.5 ?
O12 C77 C84 . . 108.0(4) ?
O12 C77 C76 . . 109.9(3) ?
C84 C77 C76 . . 107.7(3) ?
O12 C77 C78 . . 104.8(3) ?
C84 C77 C78 . . 110.0(4) ?
C76 C77 C78 . . 116.3(4) ?
C77 C78 C88 . . 114.5(4) ?
C77 C78 C79 . . 120.6(4) ?
C88 C78 C79 . . 105.0(4) ?
C77 C78 H126 . . 105.2 ?
C88 C78 H126 . . 105.2 ?
C79 C78 H126 . . 105.2 ?
C80 C79 C85 . . 114.6(4) ?
C80 C79 C78 . . 119.9(4) ?
C85 C79 C78 . . 105.8(4) ?
C80 C79 H143 . . 105.1 ?
C85 C79 H143 . . 105.1 ?
C78 C79 H143 . . 105.1 ?
C81 C80 C79 . . 114.5(5) ?
C81 C80 H135 . . 108.6 ?
C79 C80 H135 . . 108.6 ?
C81 C80 H136 . . 108.6 ?
C79 C80 H136 . . 108.6 ?
H135 C80 H136 . . 107.6 ?
C82 C81 C80 . . 131.9(6) ?
C82 C81 H134 . . 114.1 ?
C80 C81 H134 . . 114.1 ?
C81 C82 C83 . . 120.1(8) ?
C81 C82 C90 . . 126.5(7) ?
C83 C82 C90 . . 113.5(7) ?
C82 C83 H137 . . 109.5 ?
C82 C83 H138 . . 109.5 ?
H137 C83 H138 . . 109.5 ?
C82 C83 H122 . . 109.5 ?
H137 C83 H122 . . 109.5 ?
H138 C83 H122 . . 109.5 ?
O11 C84 C77 . . 113.8(4) ?
O11 C84 H123 . . 108.8 ?
C77 C84 H123 . . 108.8 ?
O11 C84 H144 . . 108.8 ?
C77 C84 H144 . . 108.8 ?
H123 C84 H144 . . 107.7 ?
C87 C85 C89 . . 110.7(6) ?
C87 C85 C86 . . 108.7(6) ?
C89 C85 C86 . . 111.9(7) ?
C87 C85 C79 . . 102.3(4) ?
C89 C85 C79 . . 110.4(6) ?
C86 C85 C79 . . 112.5(5) ?
C85 C86 H127 . . 109.5 ?
C85 C86 H128 . . 109.5 ?
H127 C86 H128 . . 109.5 ?
C85 C86 H129 . . 109.5 ?
H127 C86 H129 . . 109.5 ?
H128 C86 H129 . . 109.5 ?
C85 C87 C88 . . 104.4(5) ?
C85 C87 H131 . . 110.9 ?
C88 C87 H131 . . 110.9 ?
C85 C87 H130 . . 110.9 ?
C88 C87 H130 . . 110.9 ?
H131 C87 H130 . . 108.9 ?
C87 C88 C78 . . 104.0(4) ?
C87 C88 H132 . . 111.0 ?
C78 C88 H132 . . 111.0 ?
C87 C88 H133 . . 111.0 ?
C78 C88 H133 . . 111.0 ?
H132 C88 H133 . . 109.0 ?
C90 C89 C85 . . 117.2(8) ?
C90 C89 H141 . . 108.0 ?
C85 C89 H141 . . 108.0 ?
C90 C89 H142 . . 108.0 ?
C85 C89 H142 . . 108.0 ?
H141 C89 H142 . . 107.2 ?
C89 C90 C82 . . 120.8(7) ?
C89 C90 H140 . . 107.1 ?
C82 C90 H140 . . 107.1 ?
C89 C90 H139 . . 107.1 ?
C82 C90 H139 . . 107.1 ?
H140 C90 H139 . . 106.8 ?
O13 C91 C92 . . 114.1(3) ?
O13 C91 H168 . . 108.7 ?
C92 C91 H168 . . 108.7 ?
O13 C91 H145 . . 108.7 ?
C92 C91 H145 . . 108.7 ?
H168 C91 H145 . . 107.6 ?
O14 C92 C91 . . 108.1(4) ?
O14 C92 C105 . . 109.5(3) ?
C91 C92 C105 . . 107.1(3) ?
O14 C92 C93 . . 105.4(3) ?
C91 C92 C93 . . 109.5(3) ?
C105 C92 C93 . . 116.9(4) ?
C92 C93 C99 . . 114.5(3) ?
C92 C93 C94 . . 120.8(3) ?
C99 C93 C94 . . 104.9(4) ?
C92 C93 H147 . . 105.1 ?
C99 C93 H147 . . 105.1 ?
C94 C93 H147 . . 105.1 ?
C95 C94 C101 . . 114.5(4) ?
C95 C94 C93 . . 119.6(4) ?
C101 C94 C93 . . 105.9(4) ?
C95 C94 H155 . . 105.2 ?
C101 C94 H155 . . 105.2 ?
C93 C94 H155 . . 105.2 ?
C96 C95 C94 . . 116.0(5) ?
C96 C95 H156 . . 108.3 ?
C94 C95 H156 . . 108.3 ?
C96 C95 H154 . . 108.3 ?
C94 C95 H154 . . 108.3 ?
H156 C95 H154 . . 107.4 ?
C97 C96 C95 . . 132.0(6) ?
C97 C96 H153 . . 114.0 ?
C95 C96 H153 . . 114.0 ?
C96 C97 C98 . . 119.9(7) ?
C96 C97 C103 . . 129.2(6) ?
C98 C97 C103 . . 110.6(6) ?
C97 C98 H151 . . 109.5 ?
C97 C98 H152 . . 109.5 ?
H151 C98 H152 . . 109.5 ?
C97 C98 H146 . . 109.5 ?
H151 C98 H146 . . 109.5 ?
H152 C98 H146 . . 109.5 ?
C100 C99 C93 . . 104.1(4) ?
C100 C99 H148 . . 110.9 ?
C93 C99 H148 . . 110.9 ?
C100 C99 H149 . . 110.9 ?
C93 C99 H149 . . 110.9 ?
H148 C99 H149 . . 109.0 ?
C99 C100 C101 . . 104.3(4) ?
C99 C100 H163 . . 110.9 ?
C101 C100 H163 . . 110.9 ?
C99 C100 H164 . . 110.9 ?
C101 C100 H164 . . 110.9 ?
H163 C100 H164 . . 108.9 ?
C100 C101 C102 . . 110.8(4) ?
C100 C101 C104 . . 108.8(4) ?
C102 C101 C104 . . 111.4(5) ?
C100 C101 C94 . . 102.4(4) ?
C102 C101 C94 . . 110.5(4) ?
C104 C101 C94 . . 112.6(4) ?
C103 C102 C101 . . 116.7(6) ?
C103 C102 H159 . . 108.1 ?
C101 C102 H159 . . 108.1 ?
C103 C102 H158 . . 108.1 ?
C101 C102 H158 . . 108.1 ?
H159 C102 H158 . . 107.3 ?
C102 C103 C97 . . 119.6(6) ?
C102 C103 H157 . . 107.4 ?
C97 C103 H157 . . 107.4 ?
C102 C103 H150 . . 107.4 ?
C97 C103 H150 . . 107.4 ?
H157 C103 H150 . . 106.9 ?
C101 C104 H160 . . 109.5 ?
C101 C104 H161 . . 109.5 ?
H160 C104 H161 . . 109.5 ?
C101 C104 H162 . . 109.5 ?
H160 C104 H162 . . 109.5 ?
H161 C104 H162 . . 109.5 ?
C92 C105 H165 . . 109.5 ?
C92 C105 H166 . . 109.5 ?
H165 C105 H166 . . 109.5 ?
C92 C105 H167 . . 109.5 ?
H165 C105 H167 . . 109.5 ?
H166 C105 H167 . . 109.5 ?
O15 C106 C107 . . 113.5(3) ?
O15 C106 H192 . . 108.9 ?
C107 C106 H192 . . 108.9 ?
O15 C106 H191 . . 108.9 ?
C107 C106 H191 . . 108.9 ?
H192 C106 H191 . . 107.7 ?
O16 C107 C106 . . 107.5(4) ?
O16 C107 C114 . . 109.6(3) ?
C106 C107 C114 . . 107.9(3) ?
O16 C107 C108 . . 105.1(3) ?
C106 C107 C108 . . 110.5(4) ?
C114 C107 C108 . . 115.9(4) ?
C120 C108 C107 . . 113.7(4) ?
C120 C108 C109 . . 105.6(4) ?
C107 C108 C109 . . 120.8(4) ?
C120 C108 H190 . . 105.1 ?
C107 C108 H190 . . 105.1 ?
C109 C108 H190 . . 105.1 ?
C110 C109 C115 . . 115.3(4) ?
C110 C109 C108 . . 119.6(4) ?
C115 C109 C108 . . 105.6(4) ?
C110 C109 H173 . . 105.0 ?
C115 C109 H173 . . 105.0 ?
C108 C109 H173 . . 105.0 ?
C109 C110 C111 . . 114.8(4) ?
C109 C110 H181 . . 108.6 ?
C111 C110 H181 . . 108.6 ?
C109 C110 H182 . . 108.6 ?
C111 C110 H182 . . 108.6 ?
H181 C110 H182 . . 107.6 ?
C112 C111 C110 . . 131.3(6) ?
C112 C111 H180 . . 114.4 ?
C110 C111 H180 . . 114.4 ?
C111 C112 C118 . . 127.2(7) ?
C111 C112 C113 . . 119.4(7) ?
C118 C112 C113 . . 113.4(7) ?
C112 C113 H178 . . 109.5 ?
C112 C113 H179 . . 109.5 ?
H178 C113 H179 . . 109.5 ?
C112 C113 H169 . . 109.5 ?
H178 C113 H169 . . 109.5 ?
H179 C113 H169 . . 109.5 ?
C107 C114 H172 . . 109.5 ?
C107 C114 H171 . . 109.5 ?
H172 C114 H171 . . 109.5 ?
C107 C114 H170 . . 109.5 ?
H172 C114 H170 . . 109.5 ?
H171 C114 H170 . . 109.5 ?
C119 C115 C116 . . 108.9(6) ?
C119 C115 C109 . . 102.5(5) ?
C116 C115 C109 . . 113.2(5) ?
C119 C115 C117 . . 110.4(5) ?
C116 C115 C117 . . 111.1(7) ?
C109 C115 C117 . . 110.4(5) ?
C115 C116 H175 . . 109.5 ?
C115 C116 H176 . . 109.5 ?
H175 C116 H176 . . 109.5 ?
C115 C116 H174 . . 109.5 ?
H175 C116 H174 . . 109.5 ?
H176 C116 H174 . . 109.5 ?
C118 C117 C115 . . 115.9(8) ?
C118 C117 H185 . . 108.3 ?
C115 C117 H185 . . 108.3 ?
C118 C117 H177 . . 108.3 ?
C115 C117 H177 . . 108.3 ?
H185 C117 H177 . . 107.4 ?
C112 C118 C117 . . 121.3(7) ?
C112 C118 H183 . . 107.0 ?
C117 C118 H183 . . 107.0 ?
C112 C118 H184 . . 107.0 ?
C117 C118 H184 . . 107.0 ?
H183 C118 H184 . . 106.7 ?
C115 C119 C120 . . 104.5(4) ?
C115 C119 H189 . . 110.9 ?
C120 C119 H189 . . 110.9 ?
C115 C119 H188 . . 110.9 ?
C120 C119 H188 . . 110.9 ?
H189 C119 H188 . . 108.9 ?
C119 C120 C108 . . 103.3(4) ?
C119 C120 H187 . . 111.1 ?
C108 C120 H187 . . 111.1 ?
C119 C120 H186 . . 111.1 ?
C108 C120 H186 . . 111.1 ?
H187 C120 H186 . . 109.1 ?
C122 C121 H215 . . 109.5 ?
C122 C121 H214 . . 109.5 ?
H215 C121 H214 . . 109.5 ?
C122 C121 H193 . . 109.5 ?
H215 C121 H193 . . 109.5 ?
H214 C121 H193 . . 109.5 ?
O18 C122 C121 . . 105.4(4) ?
O18 C122 C129 . . 107.7(3) ?
C121 C122 C129 . . 109.1(4) ?
O18 C122 C123 . . 110.0(3) ?
C121 C122 C123 . . 116.4(4) ?
C129 C122 C123 . . 107.9(4) ?
C122 C123 C135 . . 114.2(4) ?
C122 C123 C124 . . 121.4(4) ?
C135 C123 C124 . . 104.3(4) ?
C122 C123 H213 . . 105.2 ?
C135 C123 H213 . . 105.2 ?
C124 C123 H213 . . 105.2 ?
C125 C124 C132 . . 116.4(5) ?
C125 C124 C123 . . 119.3(4) ?
C132 C124 C123 . . 106.8(4) ?
C125 C124 H196 . . 104.2 ?
C132 C124 H196 . . 104.2 ?
C123 C124 H196 . . 104.2 ?
C126 C125 C124 . . 116.6(4) ?
C126 C125 H211 . . 108.1 ?
C124 C125 H211 . . 108.1 ?
C126 C125 H212 . . 108.1 ?
C124 C125 H212 . . 108.1 ?
H211 C125 H212 . . 107.3 ?
C127 C126 C125 . . 132.0(6) ?
C127 C126 H210 . . 114.0 ?
C125 C126 H210 . . 114.0 ?
C126 C127 C128 . . 119.8(6) ?
C126 C127 C130 . . 127.0(5) ?
C128 C127 C130 . . 113.2(5) ?
C127 C128 H208 . . 109.5 ?
C127 C128 H209 . . 109.5 ?
H208 C128 H209 . . 109.5 ?
C127 C128 H194 . . 109.5 ?
H208 C128 H194 . . 109.5 ?
H209 C128 H194 . . 109.5 ?
O17 C129 C122 . . 110.7(4) ?
O17 C129 H216 . . 109.5 ?
C122 C129 H216 . . 109.5 ?
O17 C129 H195 . . 109.5 ?
C122 C129 H195 . . 109.5 ?
H216 C129 H195 . . 108.1 ?
C127 C130 C131 . . 118.7(5) ?
C127 C130 H207 . . 107.6 ?
C131 C130 H207 . . 107.6 ?
C127 C130 H206 . . 107.6 ?
C131 C130 H206 . . 107.6 ?
H207 C130 H206 . . 107.1 ?
C132 C131 C130 . . 117.6(5) ?
C132 C131 H205 . . 107.9 ?
C130 C131 H205 . . 107.9 ?
C132 C131 H197 . . 107.9 ?
C130 C131 H197 . . 107.9 ?
H205 C131 H197 . . 107.2 ?
C133 C132 C131 . . 109.5(5) ?
C133 C132 C134 . . 110.6(5) ?
C131 C132 C134 . . 110.7(5) ?
C133 C132 C124 . . 113.3(5) ?
C131 C132 C124 . . 111.9(4) ?
C134 C132 C124 . . 100.6(4) ?
C132 C133 H199 . . 109.5 ?
C132 C133 H200 . . 109.5 ?
H199 C133 H200 . . 109.5 ?
C132 C133 H198 . . 109.5 ?
H199 C133 H198 . . 109.5 ?
H200 C133 H198 . . 109.5 ?
C132 C134 C135 . . 104.7(5) ?
C132 C134 H203 . . 110.8 ?
C135 C134 H203 . . 110.8 ?
C132 C134 H204 . . 110.8 ?
C135 C134 H204 . . 110.8 ?
H203 C134 H204 . . 108.9 ?
C134 C135 C123 . . 104.5(5) ?
C134 C135 H201 . . 110.9 ?
C123 C135 H201 . . 110.9 ?
C134 C135 H202 . . 110.9 ?
C123 C135 H202 . . 110.9 ?
H201 C135 H202 . . 108.9 ?
C137 C136 H230 . . 109.5 ?
C137 C136 H229 . . 109.5 ?
H230 C136 H229 . . 109.5 ?
C137 C136 H217 . . 109.5 ?
H230 C136 H217 . . 109.5 ?
H229 C136 H217 . . 109.5 ?
C138 C137 C149 . . 127.3(5) ?
C138 C137 C136 . . 119.7(5) ?
C149 C137 C136 . . 112.9(5) ?
C137 C138 C139 . . 132.1(5) ?
C137 C138 H226 . . 114.0 ?
C139 C138 H226 . . 114.0 ?
C138 C139 C140 . . 115.8(5) ?
C138 C139 H228 . . 108.3 ?
C140 C139 H228 . . 108.3 ?
C138 C139 H227 . . 108.3 ?
C140 C139 H227 . . 108.3 ?
H228 C139 H227 . . 107.4 ?
C139 C140 C145 . . 116.1(4) ?
C139 C140 C141 . . 118.2(4) ?
C145 C140 C141 . . 107.1(4) ?
C139 C140 H221 . . 104.7 ?
C145 C140 H221 . . 104.7 ?
C141 C140 H221 . . 104.7 ?
C142 C141 C147 . . 113.6(4) ?
C142 C141 C140 . . 122.2(4) ?
C147 C141 C140 . . 103.9(4) ?
C142 C141 H220 . . 105.2 ?
C147 C141 H220 . . 105.2 ?
C140 C141 H220 . . 105.2 ?
O20 C142 C143 . . 105.8(4) ?
O20 C142 C144 . . 108.2(4) ?
C143 C142 C144 . . 109.3(4) ?
O20 C142 C141 . . 109.5(3) ?
C143 C142 C141 . . 116.4(4) ?
C144 C142 C141 . . 107.4(3) ?
C142 C143 H238 . . 109.5 ?
C142 C143 H239 . . 109.5 ?
H238 C143 H239 . . 109.5 ?
C142 C143 H218 . . 109.5 ?
H238 C143 H218 . . 109.5 ?
H239 C143 H218 . . 109.5 ?
O19 C144 C142 . . 109.6(4) ?
O19 C144 H219 . . 109.7 ?
C142 C144 H219 . . 109.7 ?
O19 C144 H240 . . 109.7 ?
C142 C144 H240 . . 109.7 ?
H219 C144 H240 . . 108.2 ?
C150 C145 C146 . . 110.2(5) ?
C150 C145 C148 . . 109.8(5) ?
C146 C145 C148 . . 110.2(5) ?
C150 C145 C140 . . 114.5(5) ?
C146 C145 C140 . . 100.3(4) ?
C148 C145 C140 . . 111.4(4) ?
C145 C146 C147 . . 104.3(5) ?
C145 C146 H222 . . 110.9 ?
C147 C146 H222 . . 110.9 ?
C145 C146 H223 . . 110.9 ?
C147 C146 H223 . . 110.9 ?
H222 C146 H223 . . 108.9 ?
C146 C147 C141 . . 104.1(4) ?
C146 C147 H224 . . 110.9 ?
C141 C147 H224 . . 110.9 ?
C146 C147 H225 . . 110.9 ?
C141 C147 H225 . . 110.9 ?
H224 C147 H225 . . 109.0 ?
C149 C148 C145 . . 117.2(5) ?
C149 C148 H233 . . 108.0 ?
C145 C148 H233 . . 108.0 ?
C149 C148 H234 . . 108.0 ?
C145 C148 H234 . . 108.0 ?
H233 C148 H234 . . 107.2 ?
C137 C149 C148 . . 118.1(6) ?
C137 C149 H232 . . 107.8 ?
C148 C149 H232 . . 107.8 ?
C137 C149 H231 . . 107.8 ?
C148 C149 H231 . . 107.8 ?
H232 C149 H231 . . 107.1 ?
C145 C150 H236 . . 109.5 ?
C145 C150 H235 . . 109.5 ?
H236 C150 H235 . . 109.5 ?
C145 C150 H237 . . 109.5 ?
H236 C150 H237 . . 109.5 ?
H235 C150 H237 . . 109.5 ?
O21 C151 C152 . . 110.6(4) ?
O21 C151 H264 . . 109.5 ?
C152 C151 H264 . . 109.5 ?
O21 C151 H241 . . 109.5 ?
C152 C151 H241 . . 109.5 ?
H264 C151 H241 . . 108.1 ?
O22 C152 C159 . . 105.2(3) ?
O22 C152 C151 . . 108.5(3) ?
C159 C152 C151 . . 109.8(4) ?
O22 C152 C153 . . 110.2(3) ?
C159 C152 C153 . . 116.0(4) ?
C151 C152 C153 . . 107.1(3) ?
C152 C153 C160 . . 113.3(4) ?
C152 C153 C154 . . 121.5(3) ?
C160 C153 C154 . . 104.4(4) ?
C152 C153 H263 . . 105.5 ?
C160 C153 H263 . . 105.5 ?
C154 C153 H263 . . 105.5 ?
C155 C154 C162 . . 116.1(4) ?
C155 C154 C153 . . 119.7(3) ?
C162 C154 C153 . . 106.7(4) ?
C155 C154 H247 . . 104.2 ?
C162 C154 H247 . . 104.2 ?
C153 C154 H247 . . 104.2 ?
C156 C155 C154 . . 115.3(4) ?
C156 C155 H248 . . 108.4 ?
C154 C155 H248 . . 108.4 ?
C156 C155 H249 . . 108.4 ?
C154 C155 H249 . . 108.4 ?
H248 C155 H249 . . 107.5 ?
C157 C156 C155 . . 129.7(5) ?
C157 C156 H256 . . 115.2 ?
C155 C156 H256 . . 115.2 ?
C156 C157 C163 . . 127.0(5) ?
C156 C157 C158 . . 119.6(5) ?
C163 C157 C158 . . 113.3(5) ?
C157 C158 H254 . . 109.5 ?
C157 C158 H255 . . 109.5 ?
H254 C158 H255 . . 109.5 ?
C157 C158 H242 . . 109.5 ?
H254 C158 H242 . . 109.5 ?
H255 C158 H242 . . 109.5 ?
C152 C159 H245 . . 109.5 ?
C152 C159 H244 . . 109.5 ?
H245 C159 H244 . . 109.5 ?
C152 C159 H243 . . 109.5 ?
H245 C159 H243 . . 109.5 ?
H244 C159 H243 . . 109.5 ?
C161 C160 C153 . . 104.7(4) ?
C161 C160 H261 . . 110.8 ?
C153 C160 H261 . . 110.8 ?
C161 C160 H262 . . 110.8 ?
C153 C160 H262 . . 110.8 ?
H261 C160 H262 . . 108.9 ?
C162 C161 C160 . . 105.0(4) ?
C162 C161 H260 . . 110.7 ?
C160 C161 H260 . . 110.7 ?
C162 C161 H246 . . 110.7 ?
C160 C161 H246 . . 110.7 ?
H260 C161 H246 . . 108.8 ?
C161 C162 C165 . . 109.5(5) ?
C161 C162 C164 . . 109.9(4) ?
C165 C162 C164 . . 110.4(5) ?
C161 C162 C154 . . 101.4(4) ?
C165 C162 C154 . . 114.3(4) ?
C164 C162 C154 . . 111.0(4) ?
C157 C163 C164 . . 117.3(5) ?
C157 C163 H253 . . 108.0 ?
C164 C163 H253 . . 108.0 ?
C157 C163 H250 . . 108.0 ?
C164 C163 H250 . . 108.0 ?
H253 C163 H250 . . 107.2 ?
C163 C164 C162 . . 116.1(4) ?
C163 C164 H252 . . 108.3 ?
C162 C164 H252 . . 108.3 ?
C163 C164 H251 . . 108.3 ?
C162 C164 H251 . . 108.3 ?
H252 C164 H251 . . 107.4 ?
C162 C165 H258 . . 109.5 ?
C162 C165 H257 . . 109.5 ?
H258 C165 H257 . . 109.5 ?
C162 C165 H259 . . 109.5 ?
H258 C165 H259 . . 109.5 ?
H257 C165 H259 . . 109.5 ?
C167 C166 H283 . . 109.5 ?
C167 C166 H284 . . 109.5 ?
H283 C166 H284 . . 109.5 ?
C167 C166 H265 . . 109.5 ?
H283 C166 H265 . . 109.5 ?
H284 C166 H265 . . 109.5 ?
C168 C167 C166 . . 119.8(6) ?
C168 C167 C180 . . 126.5(5) ?
C166 C167 C180 . . 113.7(5) ?
C167 C168 C169 . . 130.1(5) ?
C167 C168 H285 . . 114.9 ?
C169 C168 H285 . . 114.9 ?
C168 C169 C170 . . 114.8(4) ?
C168 C169 H287 . . 108.6 ?
C170 C169 H287 . . 108.6 ?
C168 C169 H286 . . 108.6 ?
C170 C169 H286 . . 108.6 ?
H287 C169 H286 . . 107.6 ?
C169 C170 C175 . . 116.2(4) ?
C169 C170 C171 . . 119.7(3) ?
C175 C170 C171 . . 106.0(4) ?
C169 C170 H271 . . 104.4 ?
C175 C170 H271 . . 104.4 ?
C171 C170 H271 . . 104.4 ?
C178 C171 C172 . . 114.6(4) ?
C178 C171 C170 . . 104.4(3) ?
C172 C171 C170 . . 120.9(3) ?
C178 C171 H288 . . 105.2 ?
C172 C171 H288 . . 105.2 ?
C170 C171 H288 . . 105.2 ?
O24 C172 C174 . . 104.7(3) ?
O24 C172 C173 . . 109.0(3) ?
C174 C172 C173 . . 109.5(3) ?
O24 C172 C171 . . 111.0(3) ?
C174 C172 C171 . . 116.1(3) ?
C173 C172 C171 . . 106.4(3) ?
O23 C173 C172 . . 110.0(4) ?
O23 C173 H267 . . 109.7 ?
C172 C173 H267 . . 109.7 ?
O23 C173 H266 . . 109.7 ?
C172 C173 H266 . . 109.7 ?
H267 C173 H266 . . 108.2 ?
C172 C174 H268 . . 109.5 ?
C172 C174 H270 . . 109.5 ?
H268 C174 H270 . . 109.5 ?
C172 C174 H269 . . 109.5 ?
H268 C174 H269 . . 109.5 ?
H270 C174 H269 . . 109.5 ?
C176 C175 C177 . . 109.6(5) ?
C176 C175 C179 . . 110.8(4) ?
C177 C175 C179 . . 109.9(4) ?
C176 C175 C170 . . 114.0(4) ?
C177 C175 C170 . . 101.4(4) ?
C179 C175 C170 . . 110.7(4) ?
C175 C176 H273 . . 109.5 ?
C175 C176 H274 . . 109.5 ?
H273 C176 H274 . . 109.5 ?
C175 C176 H272 . . 109.5 ?
H273 C176 H272 . . 109.5 ?
H274 C176 H272 . . 109.5 ?
C178 C177 C175 . . 104.8(4) ?
C178 C177 H276 . . 110.8 ?
C175 C177 H276 . . 110.8 ?
C178 C177 H275 . . 110.8 ?
C175 C177 H275 . . 110.8 ?
H276 C177 H275 . . 108.9 ?
C177 C178 C171 . . 105.9(4) ?
C177 C178 H277 . . 110.6 ?
C171 C178 H277 . . 110.6 ?
C177 C178 H278 . . 110.6 ?
C171 C178 H278 . . 110.6 ?
H277 C178 H278 . . 108.7 ?
C180 C179 C175 . . 116.3(4) ?
C180 C179 H279 . . 108.2 ?
C175 C179 H279 . . 108.2 ?
C180 C179 H280 . . 108.2 ?
C175 C179 H280 . . 108.2 ?
H279 C179 H280 . . 107.4 ?
C167 C180 C179 . . 118.2(5) ?
C167 C180 H281 . . 107.8 ?
C179 C180 H281 . . 107.8 ?
C167 C180 H282 . . 107.8 ?
C179 C180 H282 . . 107.8 ?
H281 C180 H282 . . 107.1 ?

loop_
_geom_bond_atom_site_label_1
_geom_bond_atom_site_label_2
_geom_bond_site_symmetry_2
_geom_bond_distance
_geom_bond_publ_flag
O00H H312 . 1.03(9) ?
O00H H313 . 0.77(9) ?
O00L H305 . 0.91(9) ?
O00L H306 . 0.88(10) ?
O00M H317 . 0.84(8) ?
O00M H318 . 0.83(8) ?
O00P H298 . 0.84(8) ?
O00P H299 . 0.90(8) ?
O00Q H310 . 0.81(10) ?
O00Q H311 . 0.88(11) ?
O00T H296 . 0.88(7) ?
O00T H297 . 0.85(8) ?
O1 C8 . 1.430(7) ?
O1 H300 . 0.67(8) ?
O2 C7 . 1.433(5) ?
O2 H301 . 1.02(8) ?
O3 C16 . 1.418(5) ?
O3 H302 . 0.95(9) ?
O4 C17 . 1.436(5) ?
O4 H291 . 0.77(6) ?
O5 C38 . 1.429(6) ?
O5 H316 . 0.80(9) ?
O6 C37 . 1.431(5) ?
O6 H323 . 0.92(8) ?
O7 C54 . 1.420(5) ?
O7 H292 . 0.84(6) ?
O8 C47 . 1.441(5) ?
O8 H304 . 0.77(9) ?
O9 C69 . 1.415(6) ?
O9 H307 . 0.77(7) ?
O10 C62 . 1.441(5) ?
O10 H290 . 0.82(7) ?
O11 C84 . 1.422(5) ?
O11 H309 . 0.86(8) ?
O12 C77 . 1.440(5) ?
O12 H308 . 0.68(6) ?
O13 C91 . 1.415(5) ?
O13 H295 . 0.78(7) ?
O14 C92 . 1.444(5) ?
O14 H319 . 1.02(10) ?
O15 C106 . 1.425(5) ?
O15 H322 . 0.95(6) ?
O16 C107 . 1.441(5) ?
O16 H294 . 0.80(6) ?
O17 C129 . 1.416(6) ?
O17 H289 . 0.91(9) ?
O18 C122 . 1.446(5) ?
O18 H321 . 0.90(10) ?
O19 C144 . 1.431(7) ?
O19 H314 . 0.95(7) ?
O20 C142 . 1.438(5) ?
O20 H315 . 0.96(10) ?
O21 C151 . 1.424(6) ?
O22 C152 . 1.436(5) ?
O22 H320 . 1.03(7) ?
O23 C173 . 1.433(6) ?
O23 H293 . 0.79(7) ?
O24 C172 . 1.436(6) ?
O24 H303 . 0.89(7) ?
C1 C2 . 1.517(8) ?
C1 H18 . 0.98 ?
C1 H19 . 0.98 ?
C1 H1 . 0.98 ?
C2 C3 . 1.324(8) ?
C2 C10 . 1.503(9) ?
C3 C4 . 1.506(8) ?
C3 H20 . 0.95 ?
C4 C5 . 1.530(6) ?
C4 H22 . 0.99 ?
C4 H21 . 0.99 ?
C5 C12 . 1.541(6) ?
C5 C6 . 1.576(7) ?
C5 H23 . 1.0 ?
C6 C7 . 1.544(7) ?
C6 C14 . 1.556(6) ?
C6 H24 . 1.0 ?
C7 C9 . 1.509(6) ?
C7 C8 . 1.547(6) ?
C8 H3 . 0.99 ?
C8 H2 . 0.99 ?
C9 H5 . 0.98 ?
C9 H4 . 0.98 ?
C9 H6 . 0.98 ?
C10 C11 . 1.525(10) ?
C10 H17 . 0.99 ?
C10 H7 . 0.99 ?
C11 C12 . 1.524(8) ?
C11 H8 . 0.99 ?
C11 H9 . 0.99 ?
C12 C15 . 1.524(9) ?
C12 C13 . 1.552(8) ?
C13 C14 . 1.529(9) ?
C13 H10 . 0.99 ?
C13 H13 . 0.99 ?
C14 H12 . 0.99 ?
C14 H11 . 0.99 ?
C15 H14 . 0.98 ?
C15 H15 . 0.98 ?
C15 H16 . 0.98 ?
C16 C17 . 1.547(6) ?
C16 H47 . 0.99 ?
C16 H48 . 0.99 ?
C17 C24 . 1.520(5) ?
C17 C18 . 1.542(6) ?
C18 C30 . 1.543(7) ?
C18 C19 . 1.592(6) ?
C18 H46 . 1.0 ?
C19 C20 . 1.529(7) ?
C19 C27 . 1.548(7) ?
C19 H29 . 1.0 ?
C20 C21 . 1.518(7) ?
C20 H45 . 0.99 ?
C20 H30 . 0.99 ?
C21 C22 . 1.328(9) ?
C21 H44 . 0.95 ?
C22 C25 . 1.507(14) ?
C22 C23 . 1.507(11) ?
C23 H42 . 0.98 ?
C23 H43 . 0.98 ?
C23 H25 . 0.98 ?
C24 H27 . 0.98 ?
C24 H26 . 0.98 ?
C24 H28 . 0.98 ?
C25 C26 . 1.535(14) ?
C25 H41 . 0.99 ?
C25 H31 . 0.99 ?
C26 C27 . 1.525(10) ?
C26 H40 . 0.99 ?
C26 H39 . 0.99 ?
C27 C29 . 1.536(10) ?
C27 C28 . 1.543(9) ?
C28 H33 . 0.98 ?
C28 H32 . 0.98 ?
C28 H34 . 0.98 ?
C29 C30 . 1.534(8) ?
C29 H35 . 0.99 ?
C29 H38 . 0.99 ?
C30 H36 . 0.99 ?
C30 H37 . 0.99 ?
C31 C32 . 1.513(7) ?
C31 H65 . 0.98 ?
C31 H49 . 0.98 ?
C31 H64 . 0.98 ?
C32 C33 . 1.323(8) ?
C32 C39 . 1.507(8) ?
C33 C34 . 1.517(6) ?
C33 H52 . 0.95 ?
C34 C35 . 1.519(6) ?
C34 H66 . 0.99 ?
C34 H67 . 0.99 ?
C35 C41 . 1.549(6) ?
C35 C36 . 1.587(5) ?
C35 H68 . 1.0 ?
C36 C37 . 1.539(7) ?
C36 C43 . 1.557(6) ?
C36 H69 . 1.0 ?
C37 C45 . 1.529(6) ?
C37 C38 . 1.545(5) ?
C38 H50 . 0.99 ?
C38 H51 . 0.99 ?
C39 C40 . 1.526(8) ?
C39 H62 . 0.99 ?
C39 H63 . 0.99 ?
C40 C41 . 1.539(7) ?
C40 H53 . 0.99 ?
C40 H54 . 0.99 ?
C41 C42 . 1.517(7) ?
C41 C44 . 1.526(7) ?
C42 C43 . 1.534(7) ?
C42 H58 . 0.99 ?
C42 H55 . 0.99 ?
C43 H57 . 0.99 ?
C43 H56 . 0.99 ?
C44 H59 . 0.98 ?
C44 H60 . 0.98 ?
C44 H61 . 0.98 ?
C45 H71 . 0.98 ?
C45 H72 . 0.98 ?
C45 H70 . 0.98 ?
C46 C47 . 1.537(5) ?
C46 H77 . 0.98 ?
C46 H78 . 0.98 ?
C46 H73 . 0.98 ?
C47 C54 . 1.533(7) ?
C47 C48 . 1.540(6) ?
C48 C55 . 1.537(6) ?
C48 C49 . 1.576(7) ?
C48 H96 . 1.0 ?
C49 C50 . 1.527(6) ?
C49 C57 . 1.558(6) ?
C49 H81 . 1.0 ?
C50 C51 . 1.504(8) ?
C50 H89 . 0.99 ?
C50 H90 . 0.99 ?
C51 C52 . 1.333(10) ?
C51 H88 . 0.95 ?
C52 C53 . 1.495(11) ?
C52 C58 . 1.501(10) ?
C53 H86 . 0.98 ?
C53 H87 . 0.98 ?
C53 H74 . 0.98 ?
C54 H76 . 0.99 ?
C54 H75 . 0.99 ?
C55 C56 . 1.531(7) ?
C55 H95 . 0.99 ?
C55 H79 . 0.99 ?
C56 C57 . 1.517(8) ?
C56 H94 . 0.99 ?
C56 H80 . 0.99 ?
C57 C59 . 1.537(8) ?
C57 C60 . 1.545(7) ?
C58 C59 . 1.528(10) ?
C58 H83 . 0.99 ?
C58 H82 . 0.99 ?
C59 H85 . 0.99 ?
C59 H84 . 0.99 ?
C60 H91 . 0.98 ?
C60 H92 . 0.98 ?
C60 H93 . 0.98 ?
C61 C62 . 1.535(6) ?
C61 H118 . 0.98 ?
C61 H119 . 0.98 ?
C61 H97 . 0.98 ?
C62 C63 . 1.530(6) ?
C62 C69 . 1.544(6) ?
C63 C70 . 1.546(6) ?
C63 C64 . 1.586(6) ?
C63 H117 . 1.0 ?
C64 C65 . 1.515(8) ?
C64 C72 . 1.556(6) ?
C64 H110 . 1.0 ?
C65 C66 . 1.519(8) ?
C65 H109 . 0.99 ?
C65 H108 . 0.99 ?
C66 C67 . 1.317(10) ?
C66 H107 . 0.95 ?
C67 C68 . 1.513(9) ?
C67 C75 . 1.517(11) ?
C68 H106 . 0.98 ?
C68 H105 . 0.98 ?
C68 H98 . 0.98 ?
C69 H120 . 0.99 ?
C69 H99 . 0.99 ?
C70 C71 . 1.506(7) ?
C70 H116 . 0.99 ?
C70 H100 . 0.99 ?
C71 C72 . 1.524(8) ?
C71 H114 . 0.99 ?
C71 H115 . 0.99 ?
C72 C74 . 1.533(7) ?
C72 C73 . 1.534(7) ?
C73 H102 . 0.98 ?
C73 H103 . 0.98 ?
C73 H101 . 0.98 ?
C74 C75 . 1.520(11) ?
C74 H112 . 0.99 ?
C74 H113 . 0.99 ?
C75 H111 . 0.99 ?
C75 H104 . 0.99 ?
C76 C77 . 1.532(5) ?
C76 H124 . 0.98 ?
C76 H125 . 0.98 ?
C76 H121 . 0.98 ?
C77 C84 . 1.527(6) ?
C77 C78 . 1.536(7) ?
C78 C88 . 1.551(6) ?
C78 C79 . 1.580(7) ?
C78 H126 . 1.0 ?
C79 C80 . 1.530(7) ?
C79 C85 . 1.556(7) ?
C79 H143 . 1.0 ?
C80 C81 . 1.516(7) ?
C80 H135 . 0.99 ?
C80 H136 . 0.99 ?
C81 C82 . 1.321(10) ?
C81 H134 . 0.95 ?
C82 C83 . 1.502(10) ?
C82 C90 . 1.528(14) ?
C83 H137 . 0.98 ?
C83 H138 . 0.98 ?
C83 H122 . 0.98 ?
C84 H123 . 0.99 ?
C84 H144 . 0.99 ?
C85 C87 . 1.519(9) ?
C85 C89 . 1.528(11) ?
C85 C86 . 1.539(9) ?
C86 H127 . 0.98 ?
C86 H128 . 0.98 ?
C86 H129 . 0.98 ?
C87 C88 . 1.526(9) ?
C87 H131 . 0.99 ?
C87 H130 . 0.99 ?
C88 H132 . 0.99 ?
C88 H133 . 0.99 ?
C89 C90 . 1.514(13) ?
C89 H141 . 0.99 ?
C89 H142 . 0.99 ?
C90 H140 . 0.99 ?
C90 H139 . 0.99 ?
C91 C92 . 1.534(6) ?
C91 H168 . 0.99 ?
C91 H145 . 0.99 ?
C92 C105 . 1.534(5) ?
C92 C93 . 1.541(6) ?
C93 C99 . 1.543(6) ?
C93 C94 . 1.575(7) ?
C93 H147 . 1.0 ?
C94 C95 . 1.522(6) ?
C94 C101 . 1.554(7) ?
C94 H155 . 1.0 ?
C95 C96 . 1.505(8) ?
C95 H156 . 0.99 ?
C95 H154 . 0.99 ?
C96 C97 . 1.333(10) ?
C96 H153 . 0.95 ?
C97 C98 . 1.501(9) ?
C97 C103 . 1.531(10) ?
C98 H151 . 0.98 ?
C98 H152 . 0.98 ?
C98 H146 . 0.98 ?
C99 C100 . 1.514(7) ?
C99 H148 . 0.99 ?
C99 H149 . 0.99 ?
C100 C101 . 1.523(7) ?
C100 H163 . 0.99 ?
C100 H164 . 0.99 ?
C101 C102 . 1.530(7) ?
C101 C104 . 1.535(8) ?
C102 C103 . 1.514(10) ?
C102 H159 . 0.99 ?
C102 H158 . 0.99 ?
C103 H157 . 0.99 ?
C103 H150 . 0.99 ?
C104 H160 . 0.98 ?
C104 H161 . 0.98 ?
C104 H162 . 0.98 ?
C105 H165 . 0.98 ?
C105 H166 . 0.98 ?
C105 H167 . 0.98 ?
C106 C107 . 1.533(7) ?
C106 H192 . 0.99 ?
C106 H191 . 0.99 ?
C107 C114 . 1.533(6) ?
C107 C108 . 1.546(6) ?
C108 C120 . 1.543(6) ?
C108 C109 . 1.580(7) ?
C108 H190 . 1.0 ?
C109 C110 . 1.523(7) ?
C109 C115 . 1.539(6) ?
C109 H173 . 1.0 ?
C110 C111 . 1.524(8) ?
C110 H181 . 0.99 ?
C110 H182 . 0.99 ?
C111 C112 . 1.322(10) ?
C111 H180 . 0.95 ?
C112 C118 . 1.489(13) ?
C112 C113 . 1.520(11) ?
C113 H178 . 0.98 ?
C113 H179 . 0.98 ?
C113 H169 . 0.98 ?
C114 H172 . 0.98 ?
C114 H171 . 0.98 ?
C114 H170 . 0.98 ?
C115 C119 . 1.524(10) ?
C115 C116 . 1.537(9) ?
C115 C117 . 1.540(10) ?
C116 H175 . 0.98 ?
C116 H176 . 0.98 ?
C116 H174 . 0.98 ?
C117 C118 . 1.533(14) ?
C117 H185 . 0.99 ?
C117 H177 . 0.99 ?
C118 H183 . 0.99 ?
C118 H184 . 0.99 ?
C119 C120 . 1.529(8) ?
C119 H189 . 0.99 ?
C119 H188 . 0.99 ?
C120 H187 . 0.99 ?
C120 H186 . 0.99 ?
C121 C122 . 1.512(6) ?
C121 H215 . 0.98 ?
C121 H214 . 0.98 ?
C121 H193 . 0.98 ?
C122 C129 . 1.532(6) ?
C122 C123 . 1.539(6) ?
C123 C135 . 1.558(7) ?
C123 C124 . 1.580(7) ?
C123 H213 . 1.0 ?
C124 C125 . 1.521(8) ?
C124 C132 . 1.552(6) ?
C124 H196 . 1.0 ?
C125 C126 . 1.498(7) ?
C125 H211 . 0.99 ?
C125 H212 . 0.99 ?
C126 C127 . 1.330(8) ?
C126 H210 . 0.95 ?
C127 C128 . 1.513(8) ?
C127 C130 . 1.516(9) ?
C128 H208 . 0.98 ?
C128 H209 . 0.98 ?
C128 H194 . 0.98 ?
C129 H216 . 0.99 ?
C129 H195 . 0.99 ?
C130 C131 . 1.527(10) ?
C130 H207 . 0.99 ?
C130 H206 . 0.99 ?
C131 C132 . 1.524(8) ?
C131 H205 . 0.99 ?
C131 H197 . 0.99 ?
C132 C133 . 1.524(8) ?
C132 C134 . 1.532(9) ?
C133 H199 . 0.98 ?
C133 H200 . 0.98 ?
C133 H198 . 0.98 ?
C134 C135 . 1.534(9) ?
C134 H203 . 0.99 ?
C134 H204 . 0.99 ?
C135 H201 . 0.99 ?
C135 H202 . 0.99 ?
C136 C137 . 1.516(7) ?
C136 H230 . 0.98 ?
C136 H229 . 0.98 ?
C136 H217 . 0.98 ?
C137 C138 . 1.333(9) ?
C137 C149 . 1.505(9) ?
C138 C139 . 1.497(7) ?
C138 H226 . 0.95 ?
C139 C140 . 1.531(6) ?
C139 H228 . 0.99 ?
C139 H227 . 0.99 ?
C140 C145 . 1.537(7) ?
C140 C141 . 1.581(6) ?
C140 H221 . 1.0 ?
C141 C142 . 1.551(7) ?
C141 C147 . 1.559(6) ?
C141 H220 . 1.0 ?
C142 C143 . 1.520(6) ?
C142 C144 . 1.533(6) ?
C143 H238 . 0.98 ?
C143 H239 . 0.98 ?
C143 H218 . 0.98 ?
C144 H219 . 0.99 ?
C144 H240 . 0.99 ?
C145 C150 . 1.529(8) ?
C145 C146 . 1.534(8) ?
C145 C148 . 1.536(8) ?
C146 C147 . 1.537(9) ?
C146 H222 . 0.99 ?
C146 H223 . 0.99 ?
C147 H224 . 0.99 ?
C147 H225 . 0.99 ?
C148 C149 . 1.523(9) ?
C148 H233 . 0.99 ?
C148 H234 . 0.99 ?
C149 H232 . 0.99 ?
C149 H231 . 0.99 ?
C150 H236 . 0.98 ?
C150 H235 . 0.98 ?
C150 H237 . 0.98 ?
C151 C152 . 1.536(7) ?
C151 H264 . 0.99 ?
C151 H241 . 0.99 ?
C152 C159 . 1.524(5) ?
C152 C153 . 1.545(6) ?
C153 C160 . 1.561(6) ?
C153 C154 . 1.578(7) ?
C153 H263 . 1.0 ?
C154 C155 . 1.521(6) ?
C154 C162 . 1.547(6) ?
C154 H247 . 1.0 ?
C155 C156 . 1.508(7) ?
C155 H248 . 0.99 ?
C155 H249 . 0.99 ?
C156 C157 . 1.331(8) ?
C156 H256 . 0.95 ?
C157 C163 . 1.511(8) ?
C157 C158 . 1.513(9) ?
C158 H254 . 0.98 ?
C158 H255 . 0.98 ?
C158 H242 . 0.98 ?
C159 H245 . 0.98 ?
C159 H244 . 0.98 ?
C159 H243 . 0.98 ?
C160 C161 . 1.535(8) ?
C160 H261 . 0.99 ?
C160 H262 . 0.99 ?
C161 C162 . 1.527(7) ?
C161 H260 . 0.99 ?
C161 H246 . 0.99 ?
C162 C165 . 1.528(7) ?
C162 C164 . 1.541(8) ?
C163 C164 . 1.530(9) ?
C163 H253 . 0.99 ?
C163 H250 . 0.99 ?
C164 H252 . 0.99 ?
C164 H251 . 0.99 ?
C165 H258 . 0.98 ?
C165 H257 . 0.98 ?
C165 H259 . 0.98 ?
C166 C167 . 1.506(8) ?
C166 H283 . 0.98 ?
C166 H284 . 0.98 ?
C166 H265 . 0.98 ?
C167 C168 . 1.336(7) ?
C167 C180 . 1.507(9) ?
C168 C169 . 1.506(7) ?
C168 H285 . 0.95 ?
C169 C170 . 1.522(6) ?
C169 H287 . 0.99 ?
C169 H286 . 0.99 ?
C170 C175 . 1.559(7) ?
C170 C171 . 1.586(6) ?
C170 H271 . 1.0 ?
C171 C178 . 1.545(7) ?
C171 C172 . 1.547(6) ?
C171 H288 . 1.0 ?
C172 C174 . 1.526(5) ?
C172 C173 . 1.535(6) ?
C173 H267 . 0.99 ?
C173 H266 . 0.99 ?
C174 H268 . 0.98 ?
C174 H270 . 0.98 ?
C174 H269 . 0.98 ?
C175 C176 . 1.525(7) ?
C175 C177 . 1.528(7) ?
C175 C179 . 1.536(7) ?
C176 H273 . 0.98 ?
C176 H274 . 0.98 ?
C176 H272 . 0.98 ?
C177 C178 . 1.525(7) ?
C177 H276 . 0.99 ?
C177 H275 . 0.99 ?
C178 H277 . 0.99 ?
C178 H278 . 0.99 ?
C179 C180 . 1.528(8) ?
C179 H279 . 0.99 ?
C179 H280 . 0.99 ?
C180 H281 . 0.99 ?
C180 H282 . 0.99 ?

loop_
_geom_torsion_atom_site_label_1
_geom_torsion_atom_site_label_2
_geom_torsion_atom_site_label_3
_geom_torsion_atom_site_label_4
_geom_torsion_site_symmetry_1
_geom_torsion_site_symmetry_2
_geom_torsion_site_symmetry_3
_geom_torsion_site_symmetry_4
_geom_torsion
_geom_torsion_publ_flag
C10 C2 C3 C4 . . . . 1.1(11) ?
C1 C2 C3 C4 . . . . -176.2(6) ?
C2 C3 C4 C5 . . . . -41.3(10) ?
C3 C4 C5 C12 . . . . 65.0(7) ?
C3 C4 C5 C6 . . . . -164.6(5) ?
C4 C5 C6 C7 . . . . -13.8(7) ?
C12 C5 C6 C7 . . . . 120.1(4) ?
C4 C5 C6 C14 . . . . -144.6(5) ?
C12 C5 C6 C14 . . . . -10.7(6) ?
C14 C6 C7 O2 . . . . -169.1(4) ?
C5 C6 C7 O2 . . . . 64.7(5) ?
C14 C6 C7 C9 . . . . 70.3(5) ?
C5 C6 C7 C9 . . . . -55.9(6) ?
C14 C6 C7 C8 . . . . -51.5(5) ?
C5 C6 C7 C8 . . . . -177.7(4) ?
O2 C7 C8 O1 . . . . -54.9(5) ?
C9 C7 C8 O1 . . . . 59.9(5) ?
C6 C7 C8 O1 . . . . -173.6(4) ?
C3 C2 C10 C11 . . . . 39.3(10) ?
C1 C2 C10 C11 . . . . -143.4(6) ?
C2 C10 C11 C12 . . . . -63.9(9) ?
C10 C11 C12 C15 . . . . -54.2(7) ?
C10 C11 C12 C5 . . . . 73.4(7) ?
C10 C11 C12 C13 . . . . -176.7(5) ?
C4 C5 C12 C15 . . . . 51.5(7) ?
C6 C5 C12 C15 . . . . -84.0(5) ?
C4 C5 C12 C11 . . . . -74.4(6) ?
C6 C5 C12 C11 . . . . 150.0(5) ?
C4 C5 C12 C13 . . . . 168.9(5) ?
C6 C5 C12 C13 . . . . 33.4(6) ?
C15 C12 C13 C14 . . . . 75.2(6) ?
C11 C12 C13 C14 . . . . -162.2(5) ?
C5 C12 C13 C14 . . . . -44.5(6) ?
C12 C13 C14 C6 . . . . 39.2(6) ?
C7 C6 C14 C13 . . . . -152.2(5) ?
C5 C6 C14 C13 . . . . -17.2(6) ?
O3 C16 C17 O4 . . . . 59.7(5) ?
O3 C16 C17 C24 . . . . 179.0(4) ?
O3 C16 C17 C18 . . . . -53.9(5) ?
O4 C17 C18 C30 . . . . -166.9(4) ?
C24 C17 C18 C30 . . . . 70.7(5) ?
C16 C17 C18 C30 . . . . -51.5(5) ?
O4 C17 C18 C19 . . . . 65.8(5) ?
C24 C17 C18 C19 . . . . -56.6(6) ?
C16 C17 C18 C19 . . . . -178.8(4) ?
C17 C18 C19 C20 . . . . -4.6(6) ?
C30 C18 C19 C20 . . . . -135.8(4) ?
C17 C18 C19 C27 . . . . 126.5(4) ?
C30 C18 C19 C27 . . . . -4.6(5) ?
C27 C19 C20 C21 . . . . 70.1(6) ?
C18 C19 C20 C21 . . . . -162.8(4) ?
C19 C20 C21 C22 . . . . -40.4(8) ?
C20 C21 C22 C25 . . . . -1.8(12) ?
C20 C21 C22 C23 . . . . -177.3(6) ?
C21 C22 C25 C26 . . . . 39.3(15) ?
C23 C22 C25 C26 . . . . -145.0(9) ?
C22 C25 C26 C27 . . . . -61.4(14) ?
C25 C26 C27 C29 . . . . -175.2(8) ?
C25 C26 C27 C28 . . . . -53.8(10) ?
C25 C26 C27 C19 . . . . 72.9(10) ?
C20 C19 C27 C26 . . . . -80.1(6) ?
C18 C19 C27 C26 . . . . 145.9(5) ?
C20 C19 C27 C29 . . . . 162.3(4) ?
C18 C19 C27 C29 . . . . 28.3(5) ?
C20 C19 C27 C28 . . . . 46.1(8) ?
C18 C19 C27 C28 . . . . -87.9(7) ?
C26 C27 C29 C30 . . . . -159.5(6) ?
C28 C27 C29 C30 . . . . 77.0(6) ?
C19 C27 C29 C30 . . . . -42.5(5) ?
C27 C29 C30 C18 . . . . 39.9(5) ?
C17 C18 C30 C29 . . . . -155.5(4) ?
C19 C18 C30 C29 . . . . -21.0(5) ?
C39 C32 C33 C34 . . . . -1.5(11) ?
C31 C32 C33 C34 . . . . -177.8(6) ?
C32 C33 C34 C35 . . . . -45.1(8) ?
C33 C34 C35 C41 . . . . 70.0(6) ?
C33 C34 C35 C36 . . . . -160.3(4) ?
C34 C35 C36 C37 . . . . -14.5(6) ?
C41 C35 C36 C37 . . . . 119.5(4) ?
C34 C35 C36 C43 . . . . -145.0(4) ?
C41 C35 C36 C43 . . . . -11.0(5) ?
C43 C36 C37 O6 . . . . -171.6(3) ?
C35 C36 C37 O6 . . . . 62.3(4) ?
C43 C36 C37 C45 . . . . 69.2(5) ?
C35 C36 C37 C45 . . . . -56.9(5) ?
C43 C36 C37 C38 . . . . -53.5(4) ?
C35 C36 C37 C38 . . . . -179.6(3) ?
O6 C37 C38 O5 . . . . -56.1(5) ?
C45 C37 C38 O5 . . . . 58.2(5) ?
C36 C37 C38 O5 . . . . -175.7(3) ?
C33 C32 C39 C40 . . . . 46.1(10) ?
C31 C32 C39 C40 . . . . -137.5(6) ?
C32 C39 C40 C41 . . . . -67.4(7) ?
C39 C40 C41 C42 . . . . -177.2(5) ?
C39 C40 C41 C44 . . . . -54.9(6) ?
C39 C40 C41 C35 . . . . 71.1(6) ?
C34 C35 C41 C42 . . . . 168.5(4) ?
C36 C35 C41 C42 . . . . 32.9(5) ?
C34 C35 C41 C44 . . . . 50.4(6) ?
C36 C35 C41 C44 . . . . -85.2(5) ?
C34 C35 C41 C40 . . . . -74.2(5) ?
C36 C35 C41 C40 . . . . 150.2(4) ?
C44 C41 C42 C43 . . . . 77.1(5) ?
C40 C41 C42 C43 . . . . -160.4(4) ?
C35 C41 C42 C43 . . . . -42.9(5) ?
C41 C42 C43 C36 . . . . 36.8(5) ?
C37 C36 C43 C42 . . . . -150.0(4) ?
C35 C36 C43 C42 . . . . -15.1(5) ?
O8 C47 C48 C55 . . . . -165.5(3) ?
C54 C47 C48 C55 . . . . -49.2(4) ?
C46 C47 C48 C55 . . . . 72.7(5) ?
O8 C47 C48 C49 . . . . 67.3(4) ?
C54 C47 C48 C49 . . . . -176.4(3) ?
C46 C47 C48 C49 . . . . -54.5(5) ?
C55 C48 C49 C50 . . . . -132.7(4) ?
C47 C48 C49 C50 . . . . -1.3(6) ?
C55 C48 C49 C57 . . . . -1.8(4) ?
C47 C48 C49 C57 . . . . 129.5(4) ?
C57 C49 C50 C51 . . . . 64.3(6) ?
C48 C49 C50 C51 . . . . -168.6(4) ?
C49 C50 C51 C52 . . . . -33.4(11) ?
C50 C51 C52 C53 . . . . -176.6(9) ?
C50 C51 C52 C58 . . . . -2.8(16) ?
O8 C47 C54 O7 . . . . 63.7(4) ?
C46 C47 C54 O7 . . . . -177.9(3) ?
C48 C47 C54 O7 . . . . -50.5(4) ?
C47 C48 C55 C56 . . . . -159.0(4) ?
C49 C48 C55 C56 . . . . -23.8(4) ?
C48 C55 C56 C57 . . . . 41.8(4) ?
C55 C56 C57 C59 . . . . -160.6(4) ?
C55 C56 C57 C60 . . . . 77.5(5) ?
C55 C56 C57 C49 . . . . -42.2(5) ?
C50 C49 C57 C56 . . . . 160.8(4) ?
C48 C49 C57 C56 . . . . 26.9(4) ?
C50 C49 C57 C59 . . . . -80.7(6) ?
C48 C49 C57 C59 . . . . 145.4(4) ?
C50 C49 C57 C60 . . . . 43.6(6) ?
C48 C49 C57 C60 . . . . -90.3(5) ?
C51 C52 C58 C59 . . . . 33.1(15) ?
C53 C52 C58 C59 . . . . -152.8(9) ?
C52 C58 C59 C57 . . . . -55.9(10) ?
C56 C57 C59 C58 . . . . -172.5(5) ?
C60 C57 C59 C58 . . . . -51.2(7) ?
C49 C57 C59 C58 . . . . 74.4(7) ?
O10 C62 C63 C70 . . . . -165.3(4) ?
C61 C62 C63 C70 . . . . 72.9(5) ?
C69 C62 C63 C70 . . . . -48.9(5) ?
O10 C62 C63 C64 . . . . 67.5(4) ?
C61 C62 C63 C64 . . . . -54.2(5) ?
C69 C62 C63 C64 . . . . -176.0(3) ?
C62 C63 C64 C65 . . . . -1.5(6) ?
C70 C63 C64 C65 . . . . -133.0(4) ?
C62 C63 C64 C72 . . . . 129.9(4) ?
C70 C63 C64 C72 . . . . -1.6(5) ?
C72 C64 C65 C66 . . . . 64.9(6) ?
C63 C64 C65 C66 . . . . -168.1(4) ?
C64 C65 C66 C67 . . . . -33.9(11) ?
C65 C66 C67 C68 . . . . -175.8(10) ?
C65 C66 C67 C75 . . . . -1.8(16) ?
O10 C62 C69 O9 . . . . 64.2(5) ?
C63 C62 C69 O9 . . . . -50.5(5) ?
C61 C62 C69 O9 . . . . -178.1(4) ?
C62 C63 C70 C71 . . . . -159.1(4) ?
C64 C63 C70 C71 . . . . -24.1(5) ?
C63 C70 C71 C72 . . . . 41.8(5) ?
C70 C71 C72 C74 . . . . -160.5(4) ?
C70 C71 C72 C73 . . . . 77.2(5) ?
C70 C71 C72 C64 . . . . -42.2(5) ?
C65 C64 C72 C71 . . . . 160.1(4) ?
C63 C64 C72 C71 . . . . 26.3(5) ?
C65 C64 C72 C74 . . . . -81.0(6) ?
C63 C64 C72 C74 . . . . 145.2(5) ?
C65 C64 C72 C73 . . . . 42.7(6) ?
C63 C64 C72 C73 . . . . -91.1(5) ?
C71 C72 C74 C75 . . . . -172.6(6) ?
C73 C72 C74 C75 . . . . -50.8(7) ?
C64 C72 C74 C75 . . . . 74.0(7) ?
C66 C67 C75 C74 . . . . 32.4(14) ?
C68 C67 C75 C74 . . . . -153.2(9) ?
C72 C74 C75 C67 . . . . -55.8(10) ?
O12 C77 C78 C88 . . . . -167.7(4) ?
C84 C77 C78 C88 . . . . -51.9(5) ?
C76 C77 C78 C88 . . . . 70.7(5) ?
O12 C77 C78 C79 . . . . 65.5(4) ?
C84 C77 C78 C79 . . . . -178.7(3) ?
C76 C77 C78 C79 . . . . -56.0(5) ?
C77 C78 C79 C80 . . . . -4.6(6) ?
C88 C78 C79 C80 . . . . -135.6(4) ?
C77 C78 C79 C85 . . . . 126.8(4) ?
C88 C78 C79 C85 . . . . -4.2(5) ?
C85 C79 C80 C81 . . . . 70.3(6) ?
C78 C79 C80 C81 . . . . -162.2(4) ?
C79 C80 C81 C82 . . . . -41.9(8) ?
C80 C81 C82 C83 . . . . -177.4(6) ?
C80 C81 C82 C90 . . . . 0.5(12) ?
O12 C77 C84 O11 . . . . 60.4(5) ?
C76 C77 C84 O11 . . . . 179.0(4) ?
C78 C77 C84 O11 . . . . -53.4(5) ?
C80 C79 C85 C87 . . . . 162.7(4) ?
C78 C79 C85 C87 . . . . 28.3(5) ?
C80 C79 C85 C89 . . . . -79.5(7) ?
C78 C79 C85 C89 . . . . 146.2(6) ?
C80 C79 C85 C86 . . . . 46.3(7) ?
C78 C79 C85 C86 . . . . -88.1(6) ?
C89 C85 C87 C88 . . . . -160.2(6) ?
C86 C85 C87 C88 . . . . 76.5(6) ?
C79 C85 C87 C88 . . . . -42.6(5) ?
C85 C87 C88 C78 . . . . 40.5(5) ?
C77 C78 C88 C87 . . . . -156.0(4) ?
C79 C78 C88 C87 . . . . -21.5(5) ?
C87 C85 C89 C90 . . . . -175.7(8) ?
C86 C85 C89 C90 . . . . -54.4(11) ?
C79 C85 C89 C90 . . . . 71.7(10) ?
C85 C89 C90 C82 . . . . -60.1(15) ?
C81 C82 C90 C89 . . . . 37.6(16) ?
C83 C82 C90 C89 . . . . -144.4(10) ?
O13 C91 C92 O14 . . . . 64.2(5) ?
O13 C91 C92 C105 . . . . -177.8(4) ?
O13 C91 C92 C93 . . . . -50.1(5) ?
O14 C92 C93 C99 . . . . -165.3(4) ?
C91 C92 C93 C99 . . . . -49.2(5) ?
C105 C92 C93 C99 . . . . 72.9(5) ?
O14 C92 C93 C94 . . . . 67.8(5) ?
C91 C92 C93 C94 . . . . -176.1(4) ?
C105 C92 C93 C94 . . . . -54.1(5) ?
C92 C93 C94 C95 . . . . -1.5(6) ?
C99 C93 C94 C95 . . . . -132.7(4) ?
C92 C93 C94 C101 . . . . 129.5(4) ?
C99 C93 C94 C101 . . . . -1.7(4) ?
C101 C94 C95 C96 . . . . 65.4(6) ?
C93 C94 C95 C96 . . . . -167.4(5) ?
C94 C95 C96 C97 . . . . -34.2(12) ?
C95 C96 C97 C98 . . . . -174.5(10) ?
C95 C96 C97 C103 . . . . -2.0(16) ?
C92 C93 C99 C100 . . . . -158.6(4) ?
C94 C93 C99 C100 . . . . -23.8(4) ?
C93 C99 C100 C101 . . . . 41.4(5) ?
C99 C100 C101 C102 . . . . -159.7(5) ?
C99 C100 C101 C104 . . . . 77.5(5) ?
C99 C100 C101 C94 . . . . -41.8(5) ?
C95 C94 C101 C100 . . . . 160.1(4) ?
C93 C94 C101 C100 . . . . 26.2(4) ?
C95 C94 C101 C102 . . . . -81.9(5) ?
C93 C94 C101 C102 . . . . 144.3(4) ?
C95 C94 C101 C104 . . . . 43.4(6) ?
C93 C94 C101 C104 . . . . -90.5(5) ?
C100 C101 C102 C103 . . . . -171.9(6) ?
C104 C101 C102 C103 . . . . -50.6(8) ?
C94 C101 C102 C103 . . . . 75.2(8) ?
C101 C102 C103 C97 . . . . -56.5(10) ?
C96 C97 C103 C102 . . . . 32.9(15) ?
C98 C97 C103 C102 . . . . -154.1(9) ?
O15 C106 C107 O16 . . . . 60.9(4) ?
O15 C106 C107 C114 . . . . 178.9(4) ?
O15 C106 C107 C108 . . . . -53.4(5) ?
O16 C107 C108 C120 . . . . -167.1(4) ?
C106 C107 C108 C120 . . . . -51.3(5) ?
C114 C107 C108 C120 . . . . 71.8(5) ?
O16 C107 C108 C109 . . . . 65.7(5) ?
C106 C107 C108 C109 . . . . -178.6(3) ?
C114 C107 C108 C109 . . . . -55.5(5) ?
C120 C108 C109 C110 . . . . -136.1(4) ?
C107 C108 C109 C110 . . . . -5.3(6) ?
C120 C108 C109 C115 . . . . -4.0(5) ?
C107 C108 C109 C115 . . . . 126.8(4) ?
C115 C109 C110 C111 . . . . 69.4(6) ?
C108 C109 C110 C111 . . . . -162.9(4) ?
C109 C110 C111 C112 . . . . -39.3(8) ?
C110 C111 C112 C118 . . . . -2.2(13) ?
C110 C111 C112 C113 . . . . -178.6(6) ?
C110 C109 C115 C119 . . . . 162.5(4) ?
C108 C109 C115 C119 . . . . 28.1(5) ?
C110 C109 C115 C116 . . . . 45.3(8) ?
C108 C109 C115 C116 . . . . -89.1(7) ?
C110 C109 C115 C117 . . . . -79.9(7) ?
C108 C109 C115 C117 . . . . 145.7(6) ?
C119 C115 C117 C118 . . . . -176.0(8) ?
C116 C115 C117 C118 . . . . -55.0(10) ?
C109 C115 C117 C118 . . . . 71.4(10) ?
C111 C112 C118 C117 . . . . 39.6(17) ?
C113 C112 C118 C117 . . . . -143.9(10) ?
C115 C117 C118 C112 . . . . -60.5(15) ?
C116 C115 C119 C120 . . . . 77.6(6) ?
C109 C115 C119 C120 . . . . -42.6(5) ?
C117 C115 C119 C120 . . . . -160.2(6) ?
C115 C119 C120 C108 . . . . 40.1(5) ?
C107 C108 C120 C119 . . . . -156.4(4) ?
C109 C108 C120 C119 . . . . -21.6(5) ?
O18 C122 C123 C135 . . . . -169.3(4) ?
C121 C122 C123 C135 . . . . 71.0(6) ?
C129 C122 C123 C135 . . . . -52.0(5) ?
O18 C122 C123 C124 . . . . 64.4(5) ?
C121 C122 C123 C124 . . . . -55.3(6) ?
C129 C122 C123 C124 . . . . -178.3(4) ?
C122 C123 C124 C125 . . . . -14.0(6) ?
C135 C123 C124 C125 . . . . -144.7(5) ?
C122 C123 C124 C132 . . . . 120.5(4) ?
C135 C123 C124 C132 . . . . -10.2(5) ?
C132 C124 C125 C126 . . . . 64.8(6) ?
C123 C124 C125 C126 . . . . -164.9(5) ?
C124 C125 C126 C127 . . . . -41.2(9) ?
C125 C126 C127 C128 . . . . -176.4(6) ?
C125 C126 C127 C130 . . . . 1.0(11) ?
O18 C122 C129 O17 . . . . -55.0(4) ?
C121 C122 C129 O17 . . . . 59.0(5) ?
C123 C122 C129 O17 . . . . -173.7(3) ?
C126 C127 C130 C131 . . . . 38.9(9) ?
C128 C127 C130 C131 . . . . -143.6(6) ?
C127 C130 C131 C132 . . . . -63.1(8) ?
C130 C131 C132 C133 . . . . -54.3(7) ?
C130 C131 C132 C134 . . . . -176.5(5) ?
C130 C131 C132 C124 . . . . 72.1(7) ?
C125 C124 C132 C133 . . . . 50.8(6) ?
C123 C124 C132 C133 . . . . -85.2(6) ?
C125 C124 C132 C131 . . . . -73.6(6) ?
C123 C124 C132 C131 . . . . 150.4(5) ?
C125 C124 C132 C134 . . . . 168.8(4) ?
C123 C124 C132 C134 . . . . 32.9(5) ?
C133 C132 C134 C135 . . . . 76.1(6) ?
C131 C132 C134 C135 . . . . -162.4(5) ?
C124 C132 C134 C135 . . . . -43.9(6) ?
C132 C134 C135 C123 . . . . 38.5(6) ?
C122 C123 C135 C134 . . . . -151.6(5) ?
C124 C123 C135 C134 . . . . -16.8(6) ?
C149 C137 C138 C139 . . . . 0.7(11) ?
C136 C137 C138 C139 . . . . -175.9(6) ?
C137 C138 C139 C140 . . . . -41.3(9) ?
C138 C139 C140 C145 . . . . 65.7(6) ?
C138 C139 C140 C141 . . . . -164.9(5) ?
C139 C140 C141 C142 . . . . -13.9(7) ?
C145 C140 C141 C142 . . . . 119.5(4) ?
C139 C140 C141 C147 . . . . -144.0(5) ?
C145 C140 C141 C147 . . . . -10.6(5) ?
C147 C141 C142 O20 . . . . -169.5(4) ?
C140 C141 C142 O20 . . . . 64.6(5) ?
C147 C141 C142 C143 . . . . 70.6(5) ?
C140 C141 C142 C143 . . . . -55.3(5) ?
C147 C141 C142 C144 . . . . -52.2(5) ?
C140 C141 C142 C144 . . . . -178.1(4) ?
O20 C142 C144 O19 . . . . -55.6(4) ?
C143 C142 C144 O19 . . . . 59.2(5) ?
C141 C142 C144 O19 . . . . -173.7(3) ?
C139 C140 C145 C150 . . . . 50.4(6) ?
C141 C140 C145 C150 . . . . -84.1(5) ?
C139 C140 C145 C146 . . . . 168.4(5) ?
C141 C140 C145 C146 . . . . 33.9(5) ?
C139 C140 C145 C148 . . . . -74.9(6) ?
C141 C140 C145 C148 . . . . 150.6(5) ?
C150 C145 C146 C147 . . . . 76.0(6) ?
C148 C145 C146 C147 . . . . -162.7(5) ?
C140 C145 C146 C147 . . . . -45.2(6) ?
C145 C146 C147 C141 . . . . 39.4(6) ?
C142 C141 C147 C146 . . . . -152.3(5) ?
C140 C141 C147 C146 . . . . -17.2(6) ?
C150 C145 C148 C149 . . . . -54.6(7) ?
C146 C145 C148 C149 . . . . -176.3(6) ?
C140 C145 C148 C149 . . . . 73.3(7) ?
C138 C137 C149 C148 . . . . 39.7(10) ?
C136 C137 C149 C148 . . . . -143.5(6) ?
C145 C148 C149 C137 . . . . -63.8(8) ?
O21 C151 C152 O22 . . . . -56.1(4) ?
O21 C151 C152 C159 . . . . 58.3(4) ?
O21 C151 C152 C153 . . . . -175.0(3) ?
O22 C152 C153 C160 . . . . -171.5(4) ?
C159 C152 C153 C160 . . . . 69.2(5) ?
C151 C152 C153 C160 . . . . -53.7(5) ?
O22 C152 C153 C154 . . . . 62.9(5) ?
C159 C152 C153 C154 . . . . -56.4(5) ?
C151 C152 C153 C154 . . . . -179.3(3) ?
C152 C153 C154 C155 . . . . -15.5(6) ?
C160 C153 C154 C155 . . . . -145.0(4) ?
C152 C153 C154 C162 . . . . 118.8(4) ?
C160 C153 C154 C162 . . . . -10.7(4) ?
C162 C154 C155 C156 . . . . 70.0(5) ?
C153 C154 C155 C156 . . . . -159.8(4) ?
C154 C155 C156 C157 . . . . -45.0(8) ?
C155 C156 C157 C163 . . . . -1.5(10) ?
C155 C156 C157 C158 . . . . -178.1(6) ?
C152 C153 C160 C161 . . . . -149.6(4) ?
C154 C153 C160 C161 . . . . -15.3(5) ?
C153 C160 C161 C162 . . . . 36.6(5) ?
C160 C161 C162 C165 . . . . 78.5(5) ?
C160 C161 C162 C164 . . . . -160.1(4) ?
C160 C161 C162 C154 . . . . -42.6(5) ?
C155 C154 C162 C161 . . . . 168.7(4) ?
C153 C154 C162 C161 . . . . 32.5(4) ?
C155 C154 C162 C165 . . . . 51.0(6) ?
C153 C154 C162 C165 . . . . -85.2(5) ?
C155 C154 C162 C164 . . . . -74.7(5) ?
C153 C154 C162 C164 . . . . 149.1(4) ?
C156 C157 C163 C164 . . . . 46.4(9) ?
C158 C157 C163 C164 . . . . -136.8(6) ?
C157 C163 C164 C162 . . . . -67.8(7) ?
C161 C162 C164 C163 . . . . -176.7(5) ?
C165 C162 C164 C163 . . . . -55.9(6) ?
C154 C162 C164 C163 . . . . 71.9(6) ?
C166 C167 C168 C169 . . . . -177.9(6) ?
C180 C167 C168 C169 . . . . -0.7(10) ?
C167 C168 C169 C170 . . . . -45.4(8) ?
C168 C169 C170 C175 . . . . 70.4(6) ?
C168 C169 C170 C171 . . . . -160.2(4) ?
C169 C170 C171 C178 . . . . -145.2(4) ?
C175 C170 C171 C178 . . . . -11.4(4) ?
C169 C170 C171 C172 . . . . -14.3(6) ?
C175 C170 C171 C172 . . . . 119.5(4) ?
C178 C171 C172 O24 . . . . -171.7(3) ?
C170 C171 C172 O24 . . . . 62.0(5) ?
C178 C171 C172 C174 . . . . 68.9(5) ?
C170 C171 C172 C174 . . . . -57.4(6) ?
C178 C171 C172 C173 . . . . -53.3(5) ?
C170 C171 C172 C173 . . . . -179.6(4) ?
O24 C172 C173 O23 . . . . -55.9(4) ?
C174 C172 C173 O23 . . . . 58.1(5) ?
C171 C172 C173 O23 . . . . -175.7(4) ?
C169 C170 C175 C176 . . . . 50.7(6) ?
C171 C170 C175 C176 . . . . -85.0(5) ?
C169 C170 C175 C177 . . . . 168.4(4) ?
C171 C170 C175 C177 . . . . 32.7(4) ?
C169 C170 C175 C179 . . . . -75.0(5) ?
C171 C170 C175 C179 . . . . 149.3(4) ?
C176 C175 C177 C178 . . . . 78.5(5) ?
C179 C175 C177 C178 . . . . -159.4(5) ?
C170 C175 C177 C178 . . . . -42.3(5) ?
C175 C177 C178 C171 . . . . 36.2(5) ?
C172 C171 C178 C177 . . . . -149.1(4) ?
C170 C171 C178 C177 . . . . -14.7(5) ?
C176 C175 C179 C180 . . . . -56.2(7) ?
C177 C175 C179 C180 . . . . -177.6(5) ?
C170 C175 C179 C180 . . . . 71.3(6) ?
C168 C167 C180 C179 . . . . 45.6(9) ?
C166 C167 C180 C179 . . . . -137.1(6) ?
C175 C179 C180 C167 . . . . -67.3(8) ?
